data_1557430
loop_
_publ_author_name
'Mart\'i-Centelles, Vicente'
'Spicer, Rebecca L.'
'Lusby, Paul J.'

_publ_section_title
;
 Non-covalent allosteric regulation of capsule catalysis
;
_journal_issue 12
_journal_name_full 'Chemical Science'
_journal_page_first 3236
_journal_page_last 3240
_journal_paper_doi 10.1039/D0SC00341G
_journal_volume 11
_journal_year 2020
_chemical_formula_moiety 'C76 H44 N12 Pd2, 2(C Cl2), 4(C32 H12 B F24), C22 H12 O2'
_chemical_formula_sum 'C228 H104 B4 Cl4 F96 N12 O2 Pd2'
_chemical_formula_weight 5265.07
_space_group_crystal_system monoclinic
_space_group_IT_number 15
_space_group_name_Hall '-C 2yc'
_space_group_name_H-M_alt 'C 1 2/c 1'
_atom_sites_solution_hydrogens geom
_atom_sites_solution_primary direct
_audit_creation_date 2016-12-08
_audit_creation_method
;
Olex2 1.2
(compiled 2016.02.24 svn.r3266 for OlexSys, GUI svn.r5155)
;
_audit_update_record
;
2020-01-18 deposited with the CCDC.	2020-02-25 downloaded from the CCDC.
;
_cell_angle_alpha 90
_cell_angle_beta 108.163(2)
_cell_angle_gamma 90
_cell_formula_units_Z 4
_cell_length_a 40.6116(6)
_cell_length_b 14.3027(2)
_cell_length_c 43.1791(9)
_cell_measurement_reflns_used 54191
_cell_measurement_temperature 120.00(10)
_cell_measurement_theta_max 75.5690
_cell_measurement_theta_min 3.2670
_cell_volume 23831.1(7)
_computing_cell_refinement 'CrysAlisPro 1.171.38.43h (Rigaku OD, 2015)'
_computing_data_collection 'CrysAlisPro 1.171.38.43h (Rigaku OD, 2015)'
_computing_data_reduction 'CrysAlisPro 1.171.38.43h (Rigaku OD, 2015)'
_computing_molecular_graphics 'Olex2 (Dolomanov et al., 2009)'
_computing_publication_material 'Olex2 (Dolomanov et al., 2009)'
_computing_structure_refinement 'ShelXL (Sheldrick, 2015)'
_computing_structure_solution 'ShelXT (Sheldrick, 2015)'
_diffrn_ambient_environment N~2~
_diffrn_ambient_temperature 120.00(10)
_diffrn_detector 'CCD plate'
_diffrn_detector_area_resol_mean 5.1574
_diffrn_detector_type Atlas
_diffrn_measured_fraction_theta_full 1.000
_diffrn_measured_fraction_theta_max 0.989
_diffrn_measurement_details
;
List of Runs (angles in degrees, time in seconds):

  # Type    Start    End  Width  t~exp~   \w     \q     \k     \f   Frames
#--------------------------------------------------------------------------
  1  \w   -122.00  -6.00   1.00    8.00    --  -43.17 -19.00  90.00  116
  2  \w   -116.00 -21.00   1.00    8.00    --  -43.17 -38.00  30.00   95
  3  \w    -96.00  -2.00   1.00    8.00    --  -43.17 125.00-180.00   94
  4  \w     23.00  98.00   1.00    8.00    --   43.17-125.00-180.00   75
  5  \w      1.00  83.00   1.00    8.00    --   43.17 -99.00   0.00   82
  6  \w     85.00 178.00   1.00   25.00    --  111.00  54.00 -44.27   93
  7  \w     87.00 178.00   1.00   25.00    --  111.00  30.00  90.00   91
  8  \w     40.00 135.00   1.00   25.00    --  111.00 -45.00 -90.00   95
  9  \w     87.00 178.00   1.00   25.00    --  111.00  30.00  30.00   91
 10  \w     39.00 121.00   1.00   25.00    --  111.00-125.00 150.00   82
 11  \w     37.00 142.00   1.00   25.00    --  111.00 -77.00  60.00  105
 12  \w     39.00 121.00   1.00   25.00    --  111.00-125.00 -30.00   82
 13  \w     41.00 139.00   1.00   25.00    --  111.00 -61.00  60.00   98
 14  \w     30.00 109.00   1.00   25.00    --  111.00 -94.00-180.00   79
 15  \w     87.00 178.00   1.00   25.00    --  111.00  30.00   0.00   91
 16  \w     39.00 121.00   1.00   25.00    --  111.00-125.00 120.00   82
 17  \w     39.00 121.00   1.00   25.00    --  111.00-125.00  60.00   82
 18  \w     87.00 178.00   1.00   25.00    --  111.00  30.00 -90.00   91
 19  \w     30.00 109.00   1.00   25.00    --  111.00 -94.00-120.00   79
 20  \w     87.00 178.00   1.00   25.00    --  111.00  45.00 120.00   91
 21  \w     37.00 142.00   1.00   25.00    --  111.00 -77.00 -60.00  105
 22  \w     41.00 139.00   1.00   25.00    --  111.00 -61.00-180.00   98
 23  \w     40.00 135.00   1.00   25.00    --  111.00 -45.00 150.00   95
 24  \w     39.00 121.00   1.00   25.00    --  111.00-125.00-120.00   82
 25  \w     40.00 125.00   1.00   25.00    --  111.00-131.00-170.23   85
 26  \w   -113.00 -17.00   1.00    8.00    --  -43.17 -57.00 -30.00   96
 27  \w   -117.00 -12.00   1.00    8.00    --  -43.17 -77.00 -90.00  105
 28  \w     12.00  99.00   1.00    8.00    --   43.17  77.00-180.00   87
;
_diffrn_measurement_device 'four-circle diffractometer'
_diffrn_measurement_device_type 'SuperNova, Dual, Cu at zero, Atlas'
_diffrn_measurement_method '\w scans'
_diffrn_orient_matrix_type 'CrysAlisPro convention (1999,Acta A55,543-557)'
_diffrn_orient_matrix_UB_11 -0.0115809000
_diffrn_orient_matrix_UB_12 -0.0232509000
_diffrn_orient_matrix_UB_13 -0.0366530000
_diffrn_orient_matrix_UB_21 -0.0239266000
_diffrn_orient_matrix_UB_22 0.0862251000
_diffrn_orient_matrix_UB_23 -0.0069770000
_diffrn_orient_matrix_UB_31 0.0297860000
_diffrn_orient_matrix_UB_32 0.0602340000
_diffrn_orient_matrix_UB_33 -0.0041798000
_diffrn_radiation_monochromator mirror
_diffrn_radiation_probe x-ray
_diffrn_radiation_type CuK\a
_diffrn_radiation_wavelength 1.54178
_diffrn_reflns_av_R_equivalents 0.0906
_diffrn_reflns_av_unetI/netI 0.0615
_diffrn_reflns_Laue_measured_fraction_full 1.000
_diffrn_reflns_Laue_measured_fraction_max 0.989
_diffrn_reflns_limit_h_max 50
_diffrn_reflns_limit_h_min -48
_diffrn_reflns_limit_k_max 18
_diffrn_reflns_limit_k_min -17
_diffrn_reflns_limit_l_max 54
_diffrn_reflns_limit_l_min -54
_diffrn_reflns_number 189819
_diffrn_reflns_point_group_measured_fraction_full 1.000
_diffrn_reflns_point_group_measured_fraction_max 0.989
_diffrn_reflns_theta_full 67.679
_diffrn_reflns_theta_max 76.548
_diffrn_reflns_theta_min 3.295
_diffrn_source 'micro-focus sealed X-ray tube'
_diffrn_source_type 'SuperNova (Cu) X-ray Source'
_diffrn_standards_number 0
_exptl_absorpt_coefficient_mu 2.796
_exptl_absorpt_correction_T_max 1.0000
_exptl_absorpt_correction_T_min 0.4483
_exptl_absorpt_correction_type multi-scan
_exptl_absorpt_process_details
;
SADABS-2014/5 (Bruker,2014/5) was used for absorption correction.
wR2(int) was 0.1237 before and 0.0994 after correction.
The Ratio of minimum to maximum transmission is 0.4483.
The \l/2 correction factor is Not present.
;
_exptl_crystal_colour 'pale yellow'
_exptl_crystal_density_diffrn 1.467
_exptl_crystal_description plate
_exptl_crystal_F_000 10464
_exptl_crystal_size_max 0.509
_exptl_crystal_size_mid 0.188
_exptl_crystal_size_min 0.049
_refine_diff_density_max 1.463
_refine_diff_density_min -1.196
_refine_diff_density_rms 0.104
_refine_ls_extinction_method none
_refine_ls_goodness_of_fit_ref 1.103
_refine_ls_hydrogen_treatment constr
_refine_ls_matrix_type full
_refine_ls_number_parameters 1790
_refine_ls_number_reflns 24792
_refine_ls_number_restraints 728
_refine_ls_restrained_S_all 1.134
_refine_ls_R_factor_all 0.1030
_refine_ls_R_factor_gt 0.0936
_refine_ls_shift/su_max 0.002
_refine_ls_shift/su_mean 0.000
_refine_ls_structure_factor_coef Fsqd
_refine_ls_weighting_details 'w=1/[\s^2^(Fo^2^)+(0.1124P)^2^+156.0316P] where P=(Fo^2^+2Fc^2^)/3'
_refine_ls_weighting_scheme calc
_refine_ls_wR_factor_gt 0.2484
_refine_ls_wR_factor_ref 0.2569
_reflns_Friedel_coverage 0.000
_reflns_number_gt 21578
_reflns_number_total 24792
_reflns_threshold_expression 'I > 2\s(I)'
_cod_data_source_file d0sc00341g2.cif
_cod_data_source_block pl16016_sq
_cod_depositor_comments
;Adding full bibliography for 1557430.cif.

 Adding full bibliography for 1557430.cif.
;
_cod_database_code 1557430
_chemical_oxdiff_formula 'C230 H108 F96 N8 O2 Pd2 B4'
_chemical_oxdiff_usercomment '@ 120 K VMC503'
_shelx_space_group_comment
;
The symmetry employed for this shelxl refinement is uniquely defined
by the following loop, which should always be used as a source of
symmetry information in preference to the above space-group names.
They are only intended as comments.
;
_olex2_refinement_description
;
1. Fixed Uiso
 At 1.2 times of:
  All C(H) groups
2. Restrained distances
 C043-C74A = C78A-C043 = C75A-C74A = C76A-C75A = C76A-C77A = C78A-C77A
 1.38 with sigma of 0.01
 C78A-C80A
 1.51 with sigma of 0.01
 C76A-C79A
 1.51 with sigma of 0.01
 F22A-C80A
 1.35 with sigma of 0.01
 C80A-F23A
 1.35 with sigma of 0.01
 C80A-F24A
 1.35 with sigma of 0.01
 C79A-F20A
 1.35 with sigma of 0.01
 C79A-F21A
 1.35 with sigma of 0.01
 C79A-F19A
 1.35 with sigma of 0.01
 C66A-C71A
 1.4 with sigma of 0.01
 C66A-C67A
 1.4 with sigma of 0.01
 C70A-C71A
 1.4 with sigma of 0.01
 C67A-C68A
 1.4 with sigma of 0.01
 C68A-C69A
 1.4 with sigma of 0.01
 C70A-C69A
 1.4 with sigma of 0.01
 C68A-C72A
 1.51 with sigma of 0.01
 C73A-C70A
 1.51 with sigma of 0.01
 F7-C64
 1.35 with sigma of 0.01
 C64-F8
 1.35 with sigma of 0.01
 C64-F9
 1.35 with sigma of 0.01
 F1-F2
 2.1 with sigma of 0.01
 F1-F3
 2.1 with sigma of 0.01
 F3-F2
 2.1 with sigma of 0.01
 F8-F7
 2.1 with sigma of 0.01
 F8-F9
 2.1 with sigma of 0.01
 F7-F9
 2.1 with sigma of 0.01
 F11-F10
 2.1 with sigma of 0.01
 F11-F12
 2.1 with sigma of 0.01
 F12-F10
 2.1 with sigma of 0.01
 F22A-F23A
 2.1 with sigma of 0.01
 F22A-F24A
 2.1 with sigma of 0.01
 F23A-F24A
 2.1 with sigma of 0.01
 F20A-F19A
 2.1 with sigma of 0.01
 F20A-F21A
 2.1 with sigma of 0.01
 F21A-F19A
 2.1 with sigma of 0.01
 C73A-F18A
 1.35 with sigma of 0.01
 C73A-F17A
 1.35 with sigma of 0.01
 C73A-F16A
 1.35 with sigma of 0.01
 F18A-F17A
 2.1 with sigma of 0.01
 F18A-F16A
 2.1 with sigma of 0.01
 F16A-F17A
 2.1 with sigma of 0.01
 C72A-F13A
 1.35 with sigma of 0.01
 C72A-F15A
 1.35 with sigma of 0.01
 C72A-F14A
 1.35 with sigma of 0.01
 F13A-F15A
 2.1 with sigma of 0.01
 F13A-F14A
 2.1 with sigma of 0.01
 F15A-F14A
 2.1 with sigma of 0.01
 C66B-C71B
 1.4 with sigma of 0.01
 C71B-C70B
 1.4 with sigma of 0.01
 C70B-C69B
 1.4 with sigma of 0.01
 C69B-C68B
 1.4 with sigma of 0.01
 C68B-C67B
 1.4 with sigma of 0.01
 C72B-F13B
 1.35 with sigma of 0.01
 C72B-F15B
 1.35 with sigma of 0.01
 C72B-F14B
 1.35 with sigma of 0.01
 C73B-F17B
 1.35 with sigma of 0.01
 C73B-F16B
 1.35 with sigma of 0.01
 C73B-F18B
 1.35 with sigma of 0.01
 F13B-F14B
 2.1 with sigma of 0.01
 F13B-F15B
 2.1 with sigma of 0.01
 F15B-F14B
 2.1 with sigma of 0.01
 F17B-F16B
 2.1 with sigma of 0.01
 F16B-F18B
 2.1 with sigma of 0.01
 F18B-F17B
 2.1 with sigma of 0.01
 C74B-C75B
 1.4 with sigma of 0.01
 C75B-C76B
 1.4 with sigma of 0.01
 C76B-C77B
 1.4 with sigma of 0.01
 C77B-C78B
 1.4 with sigma of 0.01
 C78B-C79B
 1.4 with sigma of 0.01
 C79B-C74B
 1.4 with sigma of 0.01
 C80B-F19B
 1.35 with sigma of 0.01
 C80B-F20B
 1.35 with sigma of 0.01
 C80B-F21B
 1.35 with sigma of 0.01
 C81B-F24B
 1.35 with sigma of 0.01
 C81B-F23B
 1.35 with sigma of 0.01
 C81B-F22B
 1.35 with sigma of 0.01
 F19B-F20B
 2.1 with sigma of 0.01
 F19B-F21B
 2.1 with sigma of 0.01
 F21B-F20B
 2.1 with sigma of 0.01
 F22B-F23B
 2.1 with sigma of 0.01
 F22B-F24B
 2.1 with sigma of 0.01
 F24B-F23B
 2.1 with sigma of 0.01
 C12B-C11B
 1.39 with sigma of 0.01
 C8B-C9B
 1.39 with sigma of 0.01
 C9B-C10B
 1.39 with sigma of 0.01
 C11B-C10B
 1.39 with sigma of 0.01
 C12A-C11A
 1.39 with sigma of 0.01
 C11A-C10A
 1.39 with sigma of 0.01
 C10A-C9A
 1.39 with sigma of 0.01
 C9A-C8A
 1.39 with sigma of 0.01
 C112-F48A
 1.35 with sigma of 0.01
 F46A-C112
 1.35 with sigma of 0.01
 C112-F47A
 1.35 with sigma of 0.01
 F47B-C112
 1.35 with sigma of 0.01
 C112-F46B
 1.35 with sigma of 0.01
 F48B-C112
 1.35 with sigma of 0.01
 C67A-C69A
 2.4 with sigma of 0.01
 C68A-C70A
 2.4 with sigma of 0.01
 C69A-C71A
 2.4 with sigma of 0.01
 C70A-C66A
 2.4 with sigma of 0.01
 C71A-C67A
 2.4 with sigma of 0.01
3. Restrained planarity
 N0AA, C8B, C9B, C10B, C11B, C12B
 with sigma of 0.01
 C8A, C9A, C10A, C11B, C12A
 with sigma of 0.01
 N2A, C8A, C9A, C10A, C11B, C12A
 with sigma of 0.01
 N2A, C8A, C9A, C10A, C12A
 with sigma of 0.01
 N2A, C8A, C9A, C10A, C11A, C12A
 with sigma of 0.01
 C66A, C67A, C68A, C69A, C70A, C71A
 with sigma of 0.01
 C66B, C67B, C68B, C69B, C70B, C71B
 with sigma of 0.1
 C74B, C75B, C76B, C77B, C78B, C79B
 with sigma of 0.01
4. Rigid bond restraints
 C10A, C12A
 with sigma for 1-2 distances of 0.01 and sigma for 1-3 distances of 0.01
 C10A, C11A, C12A
 with sigma for 1-2 distances of 0.01 and sigma for 1-3 distances of 0.01
 C10B, C11B, C12B
 with sigma for 1-2 distances of 0.01 and sigma for 1-3 distances of 0.01
 C66A, C67A, C68A, C69A, C70A, C71A
 with sigma for 1-2 distances of 0.01 and sigma for 1-3 distances of 0.01
 C66A, C67A, C68A, C69A, C70A, C71A, C72A, C73A
 with sigma for 1-2 distances of 0.01 and sigma for 1-3 distances of 0.01
 C043, C74A, C75A, C76A, C77A, C78A, C79A, C80A
 with sigma for 1-2 distances of 0.01 and sigma for 1-3 distances of 0.01
 F1, F2, F3
 with sigma for 1-2 distances of 0.01 and sigma for 1-3 distances of 0.01
 F7, F8, F9
 with sigma for 1-2 distances of 0.01 and sigma for 1-3 distances of 0.01
 F10, F11, F12
 with sigma for 1-2 distances of 0.01 and sigma for 1-3 distances of 0.01
 F22A, F23A, F24A
 with sigma for 1-2 distances of 0.01 and sigma for 1-3 distances of 0.01
 F19A, F20A, F21A
 with sigma for 1-2 distances of 0.01 and sigma for 1-3 distances of 0.01
 F13A, F14A, F15A
 with sigma for 1-2 distances of 0.01 and sigma for 1-3 distances of 0.01
 F16A, F17A, F18A
 with sigma for 1-2 distances of 0.01 and sigma for 1-3 distances of 0.01
 F1, F2, F3, C56
 with sigma for 1-2 distances of 0.01 and sigma for 1-3 distances of 0.01
5. Uiso/Uaniso restraints and constraints
F13A \\sim F14A \\sim F15A: within 2A with sigma of 0.01 and sigma for terminal
atoms of 0.02
F16A \\sim F17A \\sim F18A: within 2A with sigma of 0.01 and sigma for terminal
atoms of 0.02
C74B \\sim C75B \\sim C76B \\sim C77B \\sim C78B \\sim C79B: within 2A with
sigma of 0.01 and sigma for terminal atoms of 0.02
F1 \\sim F2 \\sim F3 \\sim C56: within 2A with sigma of 0.01 and sigma for
terminal atoms of 0.02
Uanis(C12B) \\sim Ueq, Uanis(N0AA) \\sim Ueq, Uanis(C8B) \\sim Ueq, Uanis(C9B)
\\sim Ueq, Uanis(C10B) \\sim Ueq, Uanis(C11B) \\sim Ueq: with sigma of 0.01 and
sigma for terminal atoms of 0.02
Uanis(C12A) \\sim Ueq, Uanis(N2A) \\sim Ueq, Uanis(C8A) \\sim Ueq, Uanis(C9A)
\\sim Ueq, Uanis(C10A) \\sim Ueq, Uanis(C11A) \\sim Ueq: with sigma of 0.01 and
sigma for terminal atoms of 0.02
Uanis(C66A) \\sim Ueq, Uanis(C67A) \\sim Ueq, Uanis(C68A) \\sim Ueq,
Uanis(C69A) \\sim Ueq, Uanis(C70A) \\sim Ueq, Uanis(C71A) \\sim Ueq: with sigma
of 0.01 and sigma for terminal atoms of 0.02
Uanis(C66A) \\sim Ueq, Uanis(C67A) \\sim Ueq, Uanis(C68A) \\sim Ueq,
Uanis(C69A) \\sim Ueq, Uanis(C70A) \\sim Ueq, Uanis(C71A) \\sim Ueq,
Uanis(C73A) \\sim Ueq, Uanis(C72A) \\sim Ueq: with sigma of 0.01 and sigma for
terminal atoms of 0.02
Uanis(C74A) \\sim Ueq, Uanis(C75A) \\sim Ueq, Uanis(C76A) \\sim Ueq,
Uanis(C77A) \\sim Ueq, Uanis(C78A) \\sim Ueq, Uanis(C043) \\sim Ueq,
Uanis(C79A) \\sim Ueq, Uanis(C80A) \\sim Ueq: with sigma of 0.01 and sigma for
terminal atoms of 0.02
Uanis(F3) \\sim Ueq, Uanis(F1) \\sim Ueq, Uanis(F2) \\sim Ueq: with sigma of
0.01 and sigma for terminal atoms of 0.02
Uanis(F7) \\sim Ueq, Uanis(F8) \\sim Ueq, Uanis(F9) \\sim Ueq: with sigma of
0.01 and sigma for terminal atoms of 0.02
Uanis(F11) \\sim Ueq, Uanis(F10) \\sim Ueq, Uanis(F12) \\sim Ueq: with sigma of
0.01 and sigma for terminal atoms of 0.02
Uanis(F22A) \\sim Ueq, Uanis(F23A) \\sim Ueq, Uanis(F24A) \\sim Ueq: with sigma
of 0.01 and sigma for terminal atoms of 0.02
Uanis(F21A) \\sim Ueq, Uanis(F20A) \\sim Ueq, Uanis(F19A) \\sim Ueq: with sigma
of 0.01 and sigma for terminal atoms of 0.02
Uanis(F13A) \\sim Ueq, Uanis(F15A) \\sim Ueq, Uanis(F14A) \\sim Ueq: with sigma
of 0.01 and sigma for terminal atoms of 0.02
Uanis(F17A) \\sim Ueq, Uanis(F18A) \\sim Ueq, Uanis(F16A) \\sim Ueq: with sigma
of 0.01 and sigma for terminal atoms of 0.02
Uanis(C66B) \\sim Ueq, Uanis(C67B) \\sim Ueq, Uanis(C68B) \\sim Ueq,
Uanis(C69B) \\sim Ueq, Uanis(C70B) \\sim Ueq, Uanis(C71B) \\sim Ueq,
Uanis(C73B) \\sim Ueq, Uanis(C72B) \\sim Ueq: with sigma of 0.01 and sigma for
terminal atoms of 0.02
Uanis(F13B) \\sim Ueq, Uanis(F14B) \\sim Ueq, Uanis(F15B) \\sim Ueq,
Uanis(F16B) \\sim Ueq, Uanis(F17B) \\sim Ueq, Uanis(F18B) \\sim Ueq: with sigma
of 0.01 and sigma for terminal atoms of 0.02
Uanis(C79B) \\sim Ueq, Uanis(C74B) \\sim Ueq, Uanis(C75B) \\sim Ueq,
Uanis(C76B) \\sim Ueq, Uanis(C77B) \\sim Ueq, Uanis(C78B) \\sim Ueq: with sigma
of 0.01 and sigma for terminal atoms of 0.02
Uanis(F20B) \\sim Ueq, Uanis(F19B) \\sim Ueq, Uanis(F21B) \\sim Ueq,
Uanis(C80B) \\sim Ueq, Uanis(C81B) \\sim Ueq, Uanis(F24B) \\sim Ueq,
Uanis(F23B) \\sim Ueq, Uanis(F22B) \\sim Ueq: with sigma of 0.01 and sigma for
terminal atoms of 0.02
Uanis(F48B) \\sim Ueq, Uanis(F48A) \\sim Ueq, Uanis(F47B) \\sim Ueq,
Uanis(F47A) \\sim Ueq, Uanis(F46B) \\sim Ueq, Uanis(F46A) \\sim Ueq: with sigma
of 0.01 and sigma for terminal atoms of 0.02
Uanis(F14A) = Uanis(F13A) = Uanis(F15A)
Uanis(F16A) = Uanis(F17A) = Uanis(F18A)
Uanis(F13B) = Uanis(F14B) = Uanis(F15B)
Uanis(F16B) = Uanis(F17B) = Uanis(F18B)
Uanis(C79B) = Uanis(C74B) = Uanis(C75B) = Uanis(C76B) = Uanis(C77B) =
Uanis(C78B)
Uanis(F20B) = Uanis(F19B) = Uanis(F21B)
Uanis(F22B) = Uanis(F23B) = Uanis(F24B)
Uanis(C74B) = Uanis(C75B) = Uanis(C76B) = Uanis(C77B) = Uanis(C78B) =
Uanis(C79B) = Uanis(C81B) = Uanis(C80B)
6. Others
 Sof(N2A)=Sof(C8A)=Sof(C9A)=Sof(H9A)=Sof(C10A)=Sof(H10A)=Sof(C11A)=Sof(H11A)=
 Sof(C12A)=1-FVAR(1)
 Sof(N0AA)=Sof(C8B)=Sof(C9B)=Sof(H13)=Sof(C10B)=Sof(H27)=Sof(C11B)=Sof(H6AA)=
 Sof(C12B)=FVAR(1)
 Sof(F13B)=Sof(F14B)=Sof(F15B)=Sof(F16B)=Sof(F17B)=Sof(F18B)=Sof(C66B)=
 Sof(C67B)=Sof(H5AA)=Sof(C68B)=Sof(C69B)=Sof(H26)=Sof(C70B)=Sof(C71B)=Sof(H16)=
 Sof(C72B)=Sof(C73B)=1-FVAR(2)
 Sof(F13A)=Sof(F14A)=Sof(F15A)=Sof(F16A)=Sof(F17A)=Sof(F18A)=Sof(C66A)=
 Sof(C67A)=Sof(H10)=Sof(C68A)=Sof(C69A)=Sof(H44)=Sof(C70A)=Sof(C71A)=Sof(H2AA)=
 Sof(C72A)=Sof(C73A)=FVAR(2)
 Sof(F19B)=Sof(F20B)=Sof(F21B)=Sof(F22B)=Sof(F23B)=Sof(F24B)=Sof(C74B)=
 Sof(C75B)=Sof(H75B)=Sof(C76B)=Sof(C77B)=Sof(H77B)=Sof(C78B)=Sof(C79B)=
 Sof(H79B)=Sof(C80B)=Sof(C81B)=1-FVAR(3)
 Sof(F19A)=Sof(F20A)=Sof(F21A)=Sof(F22A)=Sof(F23A)=Sof(F24A)=Sof(C043)=
 Sof(H043)=Sof(C74A)=Sof(C75A)=Sof(H04J)=Sof(C76A)=Sof(C77A)=Sof(H049)=
 Sof(C78A)=Sof(C79A)=Sof(C80A)=FVAR(3)
 Sof(F46A)=Sof(F47A)=Sof(F48A)=1-FVAR(4)
 Sof(F46B)=Sof(F47B)=Sof(F48B)=FVAR(4)
7.a Aromatic/amide H refined with riding coordinates:
 C1(H1), C3(H3), C4(H4), C5(H5), C16(H16A), C17(H17), C18(H18), C19(H19),
 C20(H20), C22(H22), C23(H23), C24(H24), C28(H28), C29(H29), C30(H30), C35(H35),
  C36(H36), C37(H37), C38(H38), C51(H51), C53(H53), C55(H55), C59(H59),
 C61(H61), C63(H63), C82(H82), C84(H84), C86(H86), C90(H90), C92(H92), C94(H94),
  C98(H98), C100(H100), C102(H102), C106(H106), C108(H108), C110(H110),
 C42(H42), C45(H45), C46(H46), C47(H47), C48(H48), C49(H49), C9A(H9A), C9B(H13),
  C10A(H10A), C10B(H27), C11A(H11A), C11B(H6AA), C043(H043), C67A(H10),
 C67B(H5AA), C69A(H44), C69B(H26), C71A(H2AA), C71B(H16), C75A(H04J),
 C75B(H75B), C77A(H049), C77B(H77B), C79B(H79B)
;
_shelx_shelxl_version_number 2014/7
_olex2_submission_special_instructions 'No special instructions were received'

loop_
_space_group_symop_operation_xyz
'x, y, z'
'-x, y, -z+1/2'
'x+1/2, y+1/2, z'
'-x+1/2, y+1/2, -z+1/2'
'-x, -y, -z'
'x, -y, z-1/2'
'-x+1/2, -y+1/2, -z'
'x+1/2, -y+1/2, z-1/2'

loop_
_atom_site_label
_atom_site_type_symbol
_atom_site_fract_x
_atom_site_fract_y
_atom_site_fract_z
_atom_site_U_iso_or_equiv
_atom_site_adp_type
_atom_site_occupancy
_atom_site_site_symmetry_order
_atom_site_calc_flag
_atom_site_refinement_flags_posn
_atom_site_refinement_flags_adp
_atom_site_refinement_flags_occupancy
_atom_site_disorder_assembly
_atom_site_disorder_group
Pd1 Pd 0.34750(2) 0.98934(2) -0.05556(2) 0.03612(11) Uani 1 1 d . . . . .
N1 N 0.34950(9) 0.8595(3) -0.07245(10) 0.0365(8) Uani 1 1 d . . . . .
N3 N 0.65437(9) 0.8792(3) 0.03949(11) 0.0388(9) Uani 1 1 d . . . . .
N4 N 0.34391(10) 0.9391(3) -0.01313(11) 0.0405(9) Uani 1 1 d . . . . .
N5 N 0.48804(13) 0.9373(3) 0.11705(12) 0.0505(11) Uani 1 1 d . . . . .
N6 N 0.64800(10) 0.9617(3) 0.09745(11) 0.0399(9) Uani 1 1 d . . . . .
C1 C 0.38005(11) 0.8135(3) -0.06342(12) 0.0333(9) Uani 1 1 d . . . . .
H1 H 0.3993 0.8418 -0.0488 0.040 Uiso 1 1 calc R . . . .
C2 C 0.38355(11) 0.7248(3) -0.07542(13) 0.0369(10) Uani 1 1 d . . . . .
C3 C 0.35449(12) 0.6814(3) -0.09682(14) 0.0441(12) Uani 1 1 d . . . . .
H3 H 0.3559 0.6216 -0.1048 0.053 Uiso 1 1 calc R . . . .
C4 C 0.32354(13) 0.7303(4) -0.10584(16) 0.0492(13) Uani 1 1 d . . . . .
H4 H 0.3038 0.7034 -0.1202 0.059 Uiso 1 1 calc R . . . .
C5 C 0.32166(12) 0.8187(3) -0.09366(14) 0.0426(11) Uani 1 1 d . . . . .
H5 H 0.3007 0.8508 -0.1002 0.051 Uiso 1 1 calc R . . . .
C6 C 0.41686(12) 0.6800(3) -0.06481(13) 0.0408(11) Uani 1 1 d . . . . .
C7 C 0.44443(13) 0.6436(4) -0.05638(16) 0.0488(13) Uani 1 1 d . . . . .
C13 C 0.56693(15) 0.6519(4) -0.01243(19) 0.0650(19) Uani 1 1 d . . . . .
C14 C 0.59354(14) 0.6920(4) -0.00020(16) 0.0512(13) Uani 1 1 d . . . . .
C15 C 0.62534(12) 0.7410(3) 0.01414(13) 0.0427(11) Uani 1 1 d . . . . .
C16 C 0.62515(11) 0.8315(3) 0.02580(13) 0.0404(11) Uani 1 1 d . . . . .
H16A H 0.6040 0.8598 0.0240 0.049 Uiso 1 1 calc R . . . .
C17 C 0.68492(11) 0.8390(3) 0.04248(13) 0.0400(11) Uani 1 1 d . . . . .
H17 H 0.7052 0.8724 0.0521 0.048 Uiso 1 1 calc R . . . .
C18 C 0.68704(13) 0.7493(4) 0.03165(15) 0.0467(12) Uani 1 1 d . . . . .
H18 H 0.7086 0.7229 0.0340 0.056 Uiso 1 1 calc R . . . .
C19 C 0.65747(12) 0.6985(3) 0.01745(14) 0.0440(12) Uani 1 1 d . . . . .
H19 H 0.6587 0.6377 0.0102 0.053 Uiso 1 1 calc R . . . .
C20 C 0.37221(12) 0.9366(4) 0.01341(13) 0.0416(11) Uani 1 1 d . . . . .
H20 H 0.3934 0.9541 0.0111 0.050 Uiso 1 1 calc R . . . .
C21 C 0.37134(14) 0.9093(4) 0.04390(14) 0.0481(12) Uani 1 1 d . . . . .
C22 C 0.33966(17) 0.8803(5) 0.04703(17) 0.0612(16) Uani 1 1 d . . . . .
H22 H 0.3382 0.8603 0.0671 0.073 Uiso 1 1 calc R . . . .
C23 C 0.31093(16) 0.8817(5) 0.02028(18) 0.0642(17) Uani 1 1 d . . . . .
H23 H 0.2896 0.8635 0.0221 0.077 Uiso 1 1 calc R . . . .
C24 C 0.31334(13) 0.9103(4) -0.00978(16) 0.0528(14) Uani 1 1 d . . . . .
H24 H 0.2936 0.9097 -0.0279 0.063 Uiso 1 1 calc R . . . .
C25 C 0.40206(15) 0.9160(4) 0.07152(15) 0.0523(13) Uani 1 1 d . . . . .
C26 C 0.42733(15) 0.9288(4) 0.09414(15) 0.0505(13) Uani 1 1 d . . . . .
C27 C 0.45694(15) 0.9469(4) 0.12189(15) 0.0507(13) Uani 1 1 d . . . . .
C28 C 0.45287(18) 0.9736(5) 0.15152(17) 0.0605(15) Uani 1 1 d . . . . .
H28 H 0.4309 0.9805 0.1537 0.073 Uiso 1 1 calc R . . . .
C29 C 0.4821(2) 0.9897(6) 0.17754(19) 0.073(2) Uani 1 1 d . . . . .
H29 H 0.4802 1.0065 0.1977 0.087 Uiso 1 1 calc R . . . .
C30 C 0.5147(2) 0.9806(5) 0.17341(18) 0.0678(17) Uani 1 1 d . . . . .
H30 H 0.5348 0.9922 0.1905 0.081 Uiso 1 1 calc R . . . .
C31 C 0.51615(16) 0.9538(4) 0.14291(16) 0.0542(13) Uani 1 1 d . . . . .
C32 C 0.54927(16) 0.9440(5) 0.13727(16) 0.0556(14) Uani 1 1 d . . . . .
C33 C 0.57665(16) 0.9382(5) 0.13341(16) 0.0576(15) Uani 1 1 d . . . . .
C34 C 0.61131(15) 0.9363(5) 0.13034(16) 0.0584(15) Uani 1 1 d . . . . .
C35 C 0.61594(13) 0.9560(4) 0.10086(14) 0.0428(11) Uani 1 1 d . . . . .
H35 H 0.5966 0.9658 0.0827 0.051 Uiso 1 1 calc R . . . .
C36 C 0.67589(14) 0.9430(5) 0.12319(16) 0.0561(15) Uani 1 1 d . . . . .
H36 H 0.6978 0.9456 0.1207 0.067 Uiso 1 1 calc R . . . .
C37 C 0.67291(18) 0.9202(7) 0.15291(19) 0.089(3) Uani 1 1 d . . . . .
H37 H 0.6926 0.9060 0.1702 0.107 Uiso 1 1 calc R . . . .
C38 C 0.6406(2) 0.9184(7) 0.1571(2) 0.089(3) Uani 1 1 d . . . . .
H38 H 0.6383 0.9055 0.1775 0.107 Uiso 1 1 calc R . . . .
Cl1 Cl 0.45962(7) 0.78868(16) 0.02552(7) 0.1002(7) Uani 1 1 d . . . . .
Cl2 Cl 0.53504(8) 0.78775(16) 0.05111(7) 0.1054(8) Uani 1 1 d . . . . .
C113 C 0.4956(3) 0.8105(7) 0.0598(2) 0.104(3) Uani 1 1 d . . . . .
F1 F 0.4876(2) 0.5302(7) 0.2082(3) 0.200(4) Uani 1 1 d D U . . .
F2 F 0.48814(18) 0.3863(7) 0.2130(2) 0.201(4) Uani 1 1 d D U . . .
F3 F 0.47907(19) 0.4465(9) 0.1666(2) 0.229(4) Uani 1 1 d D U . . .
F4 F 0.63011(18) 0.3808(4) 0.16410(14) 0.1081(18) Uani 1 1 d . . . . .
F5 F 0.5790(2) 0.3387(5) 0.13623(15) 0.140(3) Uani 1 1 d . . . . .
F6 F 0.59517(18) 0.4807(5) 0.13500(14) 0.121(2) Uani 1 1 d . . . . .
F7 F 0.6423(3) 0.8172(6) 0.2245(2) 0.218(5) Uani 1 1 d D U . . .
F8 F 0.6628(3) 0.7306(4) 0.19668(11) 0.181(4) Uani 1 1 d D U . . .
F9 F 0.6934(2) 0.8277(5) 0.22983(16) 0.176(4) Uani 1 1 d D U . . .
F10 F 0.77279(14) 0.6041(7) 0.31826(16) 0.169(4) Uani 1 1 d D U . . .
F11 F 0.75330(17) 0.7075(4) 0.34187(17) 0.151(3) Uani 1 1 d D U . . .
F12 F 0.74663(12) 0.5659(4) 0.35156(13) 0.115(2) Uani 1 1 d D U . . .
C50 C 0.59469(15) 0.4742(4) 0.23913(17) 0.0546(14) Uani 1 1 d . . . . .
C51 C 0.55905(17) 0.4737(5) 0.2332(2) 0.071(2) Uani 1 1 d . . . . .
H51 H 0.5504 0.4871 0.2502 0.085 Uiso 1 1 calc R . . . .
C52 C 0.53615(19) 0.4542(7) 0.2029(2) 0.089(3) Uani 1 1 d . . . . .
C53 C 0.5478(2) 0.4336(7) 0.1767(2) 0.096(3) Uani 1 1 d . . . . .
H53 H 0.5324 0.4216 0.1561 0.116 Uiso 1 1 calc R . . . .
C54 C 0.5834(2) 0.4318(5) 0.18243(19) 0.075(2) Uani 1 1 d . . . . .
C55 C 0.60609(17) 0.4505(4) 0.21262(18) 0.0621(16) Uani 1 1 d . . . . .
H55 H 0.6298 0.4473 0.2157 0.075 Uiso 1 1 calc R . . . .
C56 C 0.4980(3) 0.4527(15) 0.1982(4) 0.165(4) Uani 1 1 d . U . . .
C57 C 0.5964(3) 0.4069(8) 0.1546(2) 0.100(3) Uani 1 1 d . . . . .
C58 C 0.65522(14) 0.5588(4) 0.27385(15) 0.0494(12) Uani 1 1 d . . . . .
C59 C 0.65174(17) 0.6261(4) 0.25001(15) 0.0580(15) Uani 1 1 d . . . . .
H59 H 0.6310 0.6300 0.2330 0.070 Uiso 1 1 calc R . . . .
C60 C 0.6784(2) 0.6882(5) 0.25082(16) 0.0660(17) Uani 1 1 d . . . . .
C61 C 0.70949(18) 0.6866(5) 0.27549(17) 0.0654(17) Uani 1 1 d . . . . .
H61 H 0.7273 0.7279 0.2758 0.078 Uiso 1 1 calc R . . . .
C62 C 0.71316(16) 0.6208(5) 0.29990(18) 0.0646(17) Uani 1 1 d . . . . .
C63 C 0.68623(15) 0.5588(4) 0.29893(17) 0.0578(15) Uani 1 1 d . . . . .
H63 H 0.6893 0.5159 0.3158 0.069 Uiso 1 1 calc R . . . .
C64 C 0.6709(2) 0.7616(6) 0.22630(18) 0.103(3) Uani 1 1 d D . . . .
C65 C 0.74609(19) 0.6185(7) 0.3269(3) 0.098(3) Uani 1 1 d . . . . .
B1 B 0.62295(18) 0.4907(5) 0.27517(19) 0.0560(16) Uani 1 1 d . . . . .
F13A F 0.5357(5) 0.7707(13) 0.2422(4) 0.215(5) Uani 0.557(5) 1 d D U P A 3
F13B F 0.5586(4) 0.7822(11) 0.2917(3) 0.132(3) Uani 0.443(5) 1 d D U P A 4
F14A F 0.5173(4) 0.7930(13) 0.2822(5) 0.215(5) Uani 0.557(5) 1 d D U P A 3
F14B F 0.5362(3) 0.7572(10) 0.3284(4) 0.132(3) Uani 0.443(5) 1 d D U P A 4
F15A F 0.5605(4) 0.8669(11) 0.2789(5) 0.215(5) Uani 0.557(5) 1 d D U P A 3
F15B F 0.5867(3) 0.8094(10) 0.3407(3) 0.132(3) Uani 0.443(5) 1 d D U P A 4
F16A F 0.6194(3) 0.5420(9) 0.3938(3) 0.159(3) Uani 0.557(5) 1 d D U P A 3
F16B F 0.5884(3) 0.3863(8) 0.3865(3) 0.121(3) Uani 0.443(5) 1 d D U P A 4
F17A F 0.5765(3) 0.6303(11) 0.3899(3) 0.159(3) Uani 0.557(5) 1 d D U P A 3
F17B F 0.5897(3) 0.5138(9) 0.4105(3) 0.121(3) Uani 0.443(5) 1 d D U P A 4
F18A F 0.6258(3) 0.6876(9) 0.3962(3) 0.159(3) Uani 0.557(5) 1 d D U P A 3
F18B F 0.6359(3) 0.4536(10) 0.4071(3) 0.121(3) Uani 0.443(5) 1 d D U P A 4
F19A F 0.6008(2) 0.2596(7) 0.3626(2) 0.107(4) Uani 0.532(6) 1 d D U P A 5
F19B F 0.5938(4) 0.1823(9) 0.3289(4) 0.128(3) Uani 0.468(6) 1 d D U P A 6
F20A F 0.5661(2) 0.2089(8) 0.3183(2) 0.129(5) Uani 0.532(6) 1 d D U P A 5
F20B F 0.5969(3) 0.0887(8) 0.2925(3) 0.128(3) Uani 0.468(6) 1 d D U P A 6
F21A F 0.6084(3) 0.1256(6) 0.3454(3) 0.116(4) Uani 0.532(6) 1 d D U P A 5
F21B F 0.6359(3) 0.0892(8) 0.3383(3) 0.128(3) Uani 0.468(6) 1 d D U P A 6
F22A F 0.7188(4) 0.2496(9) 0.2780(4) 0.169(7) Uani 0.532(6) 1 d D U P A 5
F22B F 0.7132(3) 0.1997(9) 0.2541(2) 0.116(3) Uani 0.468(6) 1 d D U P A 6
F23A F 0.6841(4) 0.1379(9) 0.2615(3) 0.160(6) Uani 0.532(6) 1 d D U P A 5
F23B F 0.7369(3) 0.1746(8) 0.3042(3) 0.116(3) Uani 0.468(6) 1 d D U P A 6
F24A F 0.7142(3) 0.1465(7) 0.3111(2) 0.118(4) Uani 0.532(6) 1 d D U P A 5
F24B F 0.7395(3) 0.3086(8) 0.2852(3) 0.116(3) Uani 0.468(6) 1 d D U P A 6
F25 F 0.25416(14) 0.5370(6) -0.21337(13) 0.123(2) Uani 1 1 d . . . . .
F26 F 0.2919(2) 0.6389(4) -0.19441(14) 0.125(2) Uani 1 1 d . . . . .
F27 F 0.30590(15) 0.5159(4) -0.21455(11) 0.0938(16) Uani 1 1 d . . . . .
F28 F 0.38009(10) 0.3240(3) -0.12876(11) 0.0750(11) Uani 1 1 d . . . . .
F29 F 0.38707(10) 0.3852(3) -0.08171(11) 0.0790(12) Uani 1 1 d . . . . .
F30 F 0.35537(12) 0.2645(3) -0.09600(13) 0.0829(13) Uani 1 1 d . . . . .
F31 F 0.35075(11) 0.7221(2) -0.01524(10) 0.0681(10) Uani 1 1 d . . . . .
F32 F 0.38288(9) 0.6030(3) -0.01266(11) 0.0721(11) Uani 1 1 d . . . . .
F33 F 0.37207(14) 0.6510(4) 0.03040(10) 0.0961(17) Uani 1 1 d . . . . .
F34 F 0.27457(14) 0.3323(3) 0.02517(10) 0.0813(13) Uani 1 1 d . . . . .
F35 F 0.24727(12) 0.4551(4) 0.03175(13) 0.0972(17) Uani 1 1 d . . . . .
F36 F 0.29846(12) 0.4357(3) 0.06050(9) 0.0750(11) Uani 1 1 d . . . . .
F37 F 0.24765(8) 0.0994(2) -0.10221(8) 0.0522(8) Uani 1 1 d . . . . .
F38 F 0.23706(10) 0.1602(2) -0.14934(9) 0.0599(9) Uani 1 1 d . . . . .
F39 F 0.19621(8) 0.0923(2) -0.13571(9) 0.0572(8) Uani 1 1 d . . . . .
F40 F 0.13716(13) 0.2528(3) -0.06883(16) 0.0999(17) Uani 1 1 d . . . . .
F41 F 0.12750(10) 0.3950(4) -0.08728(14) 0.0960(16) Uani 1 1 d . . . . .
F42 F 0.16291(12) 0.3664(4) -0.04069(13) 0.0938(15) Uani 1 1 d . . . . .
F43 F 0.24814(11) 0.8735(3) -0.08010(12) 0.0825(13) Uani 1 1 d . . . . .
F44 F 0.2156(2) 0.8260(4) -0.05415(17) 0.132(3) Uani 1 1 d . . . . .
F45 F 0.19418(14) 0.9013(3) -0.09896(19) 0.135(3) Uani 1 1 d . . . . .
F46B F 0.1699(7) 0.6011(19) -0.2004(5) 0.109(8) Uani 0.41(4) 1 d D U P B 7
F47B F 0.1410(12) 0.7205(15) -0.1896(9) 0.103(11) Uani 0.41(4) 1 d D U P B 7
F48B F 0.1317(6) 0.5622(15) -0.1809(5) 0.103(7) Uani 0.41(4) 1 d D U P B 7
C81 C 0.28179(13) 0.4819(3) -0.11326(13) 0.0410(10) Uani 1 1 d . . . . .
C82 C 0.27544(15) 0.5198(4) -0.14435(14) 0.0464(12) Uani 1 1 d . . . . .
H82 H 0.2565 0.5594 -0.1525 0.056 Uiso 1 1 calc R . . . .
C83 C 0.29626(17) 0.5006(4) -0.16357(15) 0.0526(13) Uani 1 1 d . . . . .
C84 C 0.32519(15) 0.4441(4) -0.15248(15) 0.0516(13) Uani 1 1 d . . . . .
H84 H 0.3392 0.4315 -0.1654 0.062 Uiso 1 1 calc R . . . .
C85 C 0.33266(14) 0.4068(4) -0.12137(15) 0.0467(12) Uani 1 1 d . . . . .
C86 C 0.31149(13) 0.4261(3) -0.10241(14) 0.0423(11) Uani 1 1 d . . . . .
H86 H 0.3173 0.4008 -0.0816 0.051 Uiso 1 1 calc R . . . .
C87 C 0.2871(2) 0.5458(6) -0.19664(18) 0.0709(18) Uani 1 1 d . . . . .
C88 C 0.36380(16) 0.3449(4) -0.10732(17) 0.0556(14) Uani 1 1 d . . . . .
C89 C 0.27803(14) 0.5062(3) -0.05270(14) 0.0420(11) Uani 1 1 d . . . . .
C90 C 0.30760(14) 0.5633(3) -0.04274(13) 0.0434(11) Uani 1 1 d . . . . .
H90 H 0.3147 0.5940 -0.0585 0.052 Uiso 1 1 calc R . . . .
C91 C 0.32669(13) 0.5757(3) -0.00989(13) 0.0414(11) Uani 1 1 d . . . . .
C92 C 0.31762(14) 0.5307(3) 0.01457(13) 0.0417(11) Uani 1 1 d . . . . .
H92 H 0.3304 0.5385 0.0364 0.050 Uiso 1 1 calc R . . . .
C93 C 0.28867(13) 0.4735(4) 0.00519(13) 0.0420(11) Uani 1 1 d . . . . .
C94 C 0.26959(13) 0.4623(4) -0.02717(13) 0.0424(11) Uani 1 1 d . . . . .
H94 H 0.2502 0.4238 -0.0323 0.051 Uiso 1 1 calc R . . . .
C95 C 0.35803(17) 0.6377(4) -0.00160(15) 0.0544(14) Uani 1 1 d . . . . .
C96 C 0.27777(14) 0.4221(4) 0.03053(15) 0.0502(13) Uani 1 1 d . . . . .
C97 C 0.23094(13) 0.4006(3) -0.09574(13) 0.0405(10) Uani 1 1 d . . . . .
C98 C 0.23692(12) 0.3158(3) -0.10904(12) 0.0387(10) Uani 1 1 d . . . . .
H98 H 0.2561 0.3103 -0.1163 0.046 Uiso 1 1 calc R . . . .
C99 C 0.21512(12) 0.2391(3) -0.11175(13) 0.0402(10) Uani 1 1 d . . . . .
C100 C 0.18647(13) 0.2425(4) -0.10048(14) 0.0469(12) Uani 1 1 d . . . . .
H100 H 0.1719 0.1913 -0.1022 0.056 Uiso 1 1 calc R . . . .
C101 C 0.18069(13) 0.3269(4) -0.08644(15) 0.0488(13) Uani 1 1 d . . . . .
C102 C 0.20178(13) 0.4035(4) -0.08464(15) 0.0479(12) Uani 1 1 d . . . . .
H102 H 0.1966 0.4588 -0.0758 0.057 Uiso 1 1 calc R . . . .
C103 C 0.22337(13) 0.1488(4) -0.12499(13) 0.0429(11) Uani 1 1 d . . . . .
C104 C 0.15193(16) 0.3339(5) -0.0711(2) 0.0683(19) Uani 1 1 d . . . . .
C105 C 0.23011(13) 0.5834(4) -0.10440(14) 0.0436(11) Uani 1 1 d . . . . .
C106 C 0.23353(14) 0.6704(4) -0.08884(16) 0.0494(13) Uani 1 1 d . . . . .
H106 H 0.2509 0.6788 -0.0690 0.059 Uiso 1 1 calc R . . . .
C107 C 0.21126(17) 0.7459(4) -0.10250(18) 0.0595(15) Uani 1 1 d . . . . .
C108 C 0.18528(17) 0.7363(4) -0.1320(2) 0.0679(18) Uani 1 1 d . . . . .
H108 H 0.1707 0.7861 -0.1410 0.082 Uiso 1 1 calc R . . . .
C109 C 0.18157(16) 0.6507(4) -0.14775(19) 0.0629(17) Uani 1 1 d . . . . .
C110 C 0.20312(15) 0.5758(4) -0.13386(15) 0.0524(13) Uani 1 1 d . . . . .
H110 H 0.1994 0.5185 -0.1446 0.063 Uiso 1 1 calc R . . . .
C111 C 0.2167(2) 0.8354(5) -0.0841(2) 0.072(2) Uani 1 1 d . . . . .
C112 C 0.15333(19) 0.6345(5) -0.1795(2) 0.095(3) Uani 1 1 d D . . . .
B2 B 0.25549(16) 0.4934(4) -0.09132(15) 0.0414(12) Uani 1 1 d . . . . .
F46A F 0.1599(6) 0.5714(14) -0.1999(5) 0.131(7) Uani 0.59(4) 1 d D U P B 8
F47A F 0.1427(7) 0.7112(10) -0.1978(5) 0.075(4) Uani 0.59(4) 1 d D U P B 8
F48A F 0.1241(2) 0.6122(16) -0.1719(4) 0.108(6) Uani 0.59(4) 1 d D U P B 8
O1 O 0.42979(8) 0.9935(2) -0.02490(9) 0.0408(8) Uani 1 1 d . . . . .
C39 C 0.46185(12) 0.9963(3) -0.01355(12) 0.0357(10) Uani 1 1 d . . . . .
C40 C 0.48393(11) 0.9529(3) -0.03109(12) 0.0333(9) Uani 1 1 d . . . . .
C41 C 0.52088(11) 0.9569(3) -0.01799(12) 0.0353(9) Uani 1 1 d . . . . .
C42 C 0.54073(12) 0.9153(3) -0.03472(13) 0.0397(10) Uani 1 1 d . . . . .
H42 H 0.5647 0.9164 -0.0258 0.048 Uiso 1 1 calc R . . . .
C43 C 0.52575(12) 0.8709(3) -0.06509(13) 0.0396(10) Uani 1 1 d . . . . .
C44 C 0.48911(12) 0.8684(3) -0.07819(13) 0.0384(10) Uani 1 1 d . . . . .
C45 C 0.46918(12) 0.9102(3) -0.06039(12) 0.0384(10) Uani 1 1 d . . . . .
H45 H 0.4451 0.9085 -0.0689 0.046 Uiso 1 1 calc R . . . .
C46 C 0.47361(15) 0.8251(4) -0.10876(14) 0.0482(12) Uani 1 1 d . . . . .
H46 H 0.4496 0.8218 -0.1174 0.058 Uiso 1 1 calc R . . . .
C47 C 0.49404(17) 0.7882(5) -0.12565(17) 0.0595(15) Uani 1 1 d . . . . .
H47 H 0.4838 0.7618 -0.1461 0.071 Uiso 1 1 calc R . . . .
C48 C 0.53000(17) 0.7896(5) -0.11261(17) 0.0623(16) Uani 1 1 d . . . . .
H48 H 0.5434 0.7630 -0.1243 0.075 Uiso 1 1 calc R . . . .
C49 C 0.54596(14) 0.8295(4) -0.08291(16) 0.0534(14) Uani 1 1 d . . . . .
H49 H 0.5700 0.8295 -0.0744 0.064 Uiso 1 1 calc R . . . .
N0AA N 0.5071(7) 0.645(2) -0.0293(5) 0.030(4) Uani 0.351(15) 1 d . U P C 1
N2A N 0.5050(5) 0.6459(15) -0.0380(3) 0.047(3) Uani 0.649(15) 1 d . U P C 2
C8A C 0.4764(3) 0.5925(6) -0.0437(2) 0.041(2) Uani 0.649(15) 1 d D U P C 2
C8B C 0.4775(5) 0.6005(11) -0.0569(5) 0.045(5) Uani 0.351(15) 1 d D U P C 1
C9A C 0.4756(2) 0.4953(5) -0.0423(3) 0.070(3) Uani 0.649(15) 1 d D U P C 2
H9A H 0.4549 0.4624 -0.0465 0.084 Uiso 0.649(15) 1 calc R . P C 2
C9B C 0.4791(4) 0.5109(10) -0.0687(5) 0.073(6) Uani 0.351(15) 1 d D U P C 1
H13 H 0.4608 0.4854 -0.0853 0.087 Uiso 0.351(15) 1 calc R . P C 1
C10A C 0.5075(3) 0.4499(8) -0.0343(3) 0.094(4) Uani 0.649(15) 1 d D U P C 2
H10A H 0.5086 0.3850 -0.0331 0.113 Uiso 0.649(15) 1 calc R . P C 2
C10B C 0.5095(5) 0.4613(16) -0.0542(4) 0.079(6) Uani 0.351(15) 1 d D U P C 1
H27 H 0.5124 0.4012 -0.0611 0.095 Uiso 0.351(15) 1 calc R . P C 1
C11A C 0.5383(4) 0.5026(8) -0.0281(3) 0.109(5) Uani 0.649(15) 1 d D U P C 2
H11A H 0.5596 0.4722 -0.0227 0.131 Uiso 0.649(15) 1 calc R . P C 2
C11B C 0.5356(8) 0.5050(19) -0.0289(3) 0.132(12) Uani 0.351(15) 1 d D U P C 1
H6AA H 0.5557 0.4708 -0.0191 0.158 Uiso 0.351(15) 1 calc R . P C 1
C12A C 0.5370(3) 0.6008(8) -0.0301(3) 0.057(3) Uani 0.649(15) 1 d D U P C 2
C12B C 0.5338(6) 0.5951(17) -0.0174(5) 0.047(4) Uani 0.351(15) 1 d D U P C 1
C043 C 0.6603(3) 0.3428(7) 0.2833(3) 0.059(3) Uani 0.532(6) 1 d D U P A 5
H043 H 0.6742 0.3708 0.2724 0.071 Uiso 0.532(6) 1 calc R . P A 5
C66A C 0.6031(2) 0.5668(8) 0.2934(2) 0.060(3) Uani 0.557(5) 1 d D U P A 3
C66B C 0.6087(3) 0.5247(9) 0.3056(3) 0.046(3) Uani 0.443(5) 1 d D U P A 4
C67A C 0.5815(2) 0.6384(7) 0.2768(2) 0.072(3) Uani 0.557(5) 1 d D U P A 3
H10 H 0.5764 0.6439 0.2544 0.087 Uiso 0.557(5) 1 calc R . P A 3
C67B C 0.5913(4) 0.6107(12) 0.3001(4) 0.071(4) Uani 0.443(5) 1 d D U P A 4
H5AA H 0.5878 0.6419 0.2805 0.085 Uiso 0.443(5) 1 calc R . P A 4
C68A C 0.5674(3) 0.7017(7) 0.2938(3) 0.088(4) Uani 0.557(5) 1 d D U P A 3
C68B C 0.5792(5) 0.6492(11) 0.3241(4) 0.076(5) Uani 0.443(5) 1 d D U P A 4
C69A C 0.5750(3) 0.6933(9) 0.3273(3) 0.102(4) Uani 0.557(5) 1 d D U P A 3
H44 H 0.5656 0.7355 0.3386 0.123 Uiso 0.557(5) 1 calc R . P A 3
C69B C 0.5824(4) 0.6091(10) 0.3542(4) 0.074(5) Uani 0.443(5) 1 d D U P A 4
H26 H 0.5737 0.6366 0.3695 0.089 Uiso 0.443(5) 1 calc R . P A 4
C70A C 0.5964(3) 0.6226(9) 0.3438(2) 0.091(4) Uani 0.557(5) 1 d D U P A 3
C70B C 0.6001(3) 0.5237(10) 0.3595(3) 0.062(4) Uani 0.443(5) 1 d D U P A 4
C71A C 0.6106(2) 0.5591(7) 0.3271(2) 0.071(3) Uani 0.557(5) 1 d D U P A 3
H2AA H 0.6251 0.5117 0.3384 0.085 Uiso 0.557(5) 1 calc R . P A 3
C71B C 0.6133(3) 0.4836(10) 0.3361(3) 0.053(3) Uani 0.443(5) 1 d D U P A 4
H16 H 0.6255 0.4277 0.3410 0.064 Uiso 0.443(5) 1 calc R . P A 4
C72A C 0.5469(4) 0.7808(9) 0.2748(4) 0.118(6) Uani 0.557(5) 1 d D U P A 3
C72B C 0.5659(4) 0.7438(11) 0.3214(4) 0.113(8) Uani 0.443(5) 1 d D U P A 4
C73A C 0.6042(3) 0.6206(10) 0.3800(2) 0.104(5) Uani 0.557(5) 1 d D U P A 3
C73B C 0.6030(3) 0.4719(9) 0.3896(3) 0.075(4) Uani 0.443(5) 1 d D U P A 4
C74A C 0.6335(3) 0.3924(8) 0.2887(3) 0.048(3) Uani 0.532(6) 1 d D U P A 5
C74B C 0.6397(4) 0.3766(13) 0.2849(4) 0.0682(14) Uani 0.468(6) 1 d D U P A 6
C75A C 0.6135(3) 0.3454(8) 0.3047(3) 0.061(3) Uani 0.532(6) 1 d D U P A 5
H04J H 0.5943 0.3754 0.3075 0.073 Uiso 0.532(6) 1 calc R . P A 5
C75B C 0.6220(4) 0.3073(9) 0.2963(3) 0.0682(14) Uani 0.468(6) 1 d D U P A 6
H75B H 0.6009 0.3231 0.2990 0.082 Uiso 0.468(6) 1 calc R . P A 6
C76A C 0.6213(3) 0.2557(7) 0.3166(3) 0.064(3) Uani 0.532(6) 1 d D U P A 5
C76B C 0.6341(4) 0.2161(10) 0.3038(3) 0.0682(14) Uani 0.468(6) 1 d D U P A 6
C77A C 0.6478(3) 0.2059(9) 0.3108(3) 0.066(3) Uani 0.532(6) 1 d D U P A 5
H049 H 0.6527 0.1447 0.3180 0.079 Uiso 0.532(6) 1 calc R . P A 5
C77B C 0.6659(3) 0.1930(11) 0.2997(3) 0.0682(14) Uani 0.468(6) 1 d D U P A 6
H77B H 0.6749 0.1331 0.3044 0.082 Uiso 0.468(6) 1 calc R . P A 6
C78A C 0.6666(3) 0.2516(7) 0.2940(3) 0.064(3) Uani 0.532(6) 1 d D U P A 5
C78B C 0.6840(4) 0.2612(9) 0.2884(3) 0.0682(14) Uani 0.468(6) 1 d D U P A 6
C79A C 0.5998(3) 0.2135(7) 0.3358(3) 0.084(5) Uani 0.532(6) 1 d D U P A 5
C79B C 0.6714(4) 0.3518(10) 0.2811(4) 0.0682(14) Uani 0.468(6) 1 d D U P A 6
H79B H 0.6841 0.3956 0.2736 0.082 Uiso 0.468(6) 1 calc R . P A 6
C80A C 0.6949(3) 0.1983(8) 0.2862(3) 0.083(4) Uani 0.532(6) 1 d D U P A 5
C80B C 0.6167(3) 0.1466(8) 0.3154(3) 0.0682(14) Uani 0.468(6) 1 d D U P A 6
C81B C 0.7175(4) 0.2385(9) 0.2836(3) 0.0682(14) Uani 0.468(6) 1 d D U P A 6

loop_
_atom_site_aniso_label
_atom_site_aniso_U_11
_atom_site_aniso_U_22
_atom_site_aniso_U_33
_atom_site_aniso_U_23
_atom_site_aniso_U_13
_atom_site_aniso_U_12
Pd1 0.02477(17) 0.02737(17) 0.0560(2) -0.00407(14) 0.01233(14) 0.00481(12)
N1 0.0208(17) 0.037(2) 0.053(2) 0.0011(17) 0.0123(16) 0.0018(14)
N3 0.0197(17) 0.037(2) 0.058(2) -0.0007(18) 0.0098(16) 0.0058(15)
N4 0.0267(18) 0.0308(19) 0.066(3) -0.0059(18) 0.0182(18) 0.0061(15)
N5 0.055(3) 0.047(3) 0.056(3) 0.008(2) 0.025(2) 0.004(2)
N6 0.0248(18) 0.0283(19) 0.062(3) 0.0014(17) 0.0072(17) 0.0040(14)
C1 0.0198(19) 0.030(2) 0.052(3) -0.0013(18) 0.0151(18) 0.0028(16)
C2 0.025(2) 0.029(2) 0.058(3) -0.0024(19) 0.0143(19) 0.0023(17)
C3 0.031(2) 0.030(2) 0.070(3) -0.007(2) 0.013(2) 0.0026(18)
C4 0.031(2) 0.035(3) 0.076(4) -0.012(2) 0.009(2) -0.0010(19)
C5 0.024(2) 0.031(2) 0.071(3) -0.008(2) 0.012(2) 0.0012(17)
C6 0.031(2) 0.030(2) 0.060(3) -0.007(2) 0.014(2) 0.0069(18)
C7 0.034(3) 0.034(2) 0.075(4) -0.011(2) 0.013(2) 0.001(2)
C13 0.038(3) 0.034(3) 0.106(5) -0.012(3) -0.002(3) 0.008(2)
C14 0.037(3) 0.032(2) 0.080(4) -0.009(2) 0.011(3) 0.006(2)
C15 0.030(2) 0.034(2) 0.059(3) -0.007(2) 0.007(2) 0.0085(19)
C16 0.021(2) 0.031(2) 0.065(3) -0.007(2) 0.0067(19) 0.0060(17)
C17 0.021(2) 0.032(2) 0.067(3) -0.006(2) 0.013(2) 0.0045(17)
C18 0.029(2) 0.037(3) 0.073(4) -0.010(2) 0.014(2) 0.0048(19)
C19 0.033(2) 0.026(2) 0.071(3) -0.012(2) 0.014(2) 0.0065(18)
C20 0.031(2) 0.042(3) 0.056(3) -0.002(2) 0.020(2) 0.0070(19)
C21 0.037(3) 0.051(3) 0.060(3) 0.001(2) 0.022(2) 0.011(2)
C22 0.056(4) 0.069(4) 0.073(4) 0.006(3) 0.039(3) 0.009(3)
C23 0.039(3) 0.076(4) 0.088(5) 0.002(4) 0.036(3) -0.005(3)
C24 0.029(2) 0.065(4) 0.070(4) -0.001(3) 0.023(2) 0.002(2)
C25 0.048(3) 0.055(3) 0.061(3) 0.004(3) 0.027(3) 0.011(3)
C26 0.044(3) 0.056(3) 0.058(3) 0.003(3) 0.025(3) 0.009(2)
C27 0.051(3) 0.051(3) 0.059(3) 0.003(2) 0.028(3) 0.003(2)
C28 0.059(4) 0.067(4) 0.064(4) -0.004(3) 0.032(3) -0.001(3)
C29 0.082(5) 0.080(5) 0.068(4) -0.019(4) 0.039(4) -0.019(4)
C30 0.063(4) 0.075(5) 0.067(4) -0.004(3) 0.022(3) -0.015(3)
C31 0.054(3) 0.051(3) 0.061(3) 0.007(3) 0.025(3) -0.001(3)
C32 0.050(3) 0.057(3) 0.062(3) 0.012(3) 0.020(3) 0.000(3)
C33 0.051(3) 0.065(4) 0.059(3) 0.017(3) 0.020(3) 0.002(3)
C34 0.042(3) 0.070(4) 0.062(4) 0.024(3) 0.015(3) 0.007(3)
C35 0.032(2) 0.039(2) 0.056(3) 0.003(2) 0.011(2) 0.0015(19)
C36 0.031(3) 0.063(4) 0.070(4) 0.016(3) 0.009(2) 0.007(2)
C37 0.045(4) 0.142(8) 0.070(5) 0.049(5) 0.006(3) 0.016(4)
C38 0.058(4) 0.137(8) 0.072(5) 0.051(5) 0.019(3) 0.019(5)
Cl1 0.1268(19) 0.0716(12) 0.1121(17) 0.0170(11) 0.0515(15) 0.0281(12)
Cl2 0.130(2) 0.0627(12) 0.1199(19) -0.0048(12) 0.0341(16) -0.0129(12)
C113 0.165(10) 0.080(6) 0.073(5) -0.004(4) 0.048(6) 0.025(6)
F1 0.078(4) 0.249(8) 0.265(9) 0.071(7) 0.041(5) 0.035(5)
F2 0.084(4) 0.254(8) 0.243(8) 0.074(7) 0.021(5) -0.070(5)
F3 0.075(4) 0.371(11) 0.188(6) 0.048(7) -0.034(4) -0.023(6)
F4 0.128(5) 0.107(4) 0.096(4) -0.035(3) 0.046(3) -0.029(4)
F5 0.192(7) 0.131(5) 0.098(4) -0.047(4) 0.047(4) -0.098(5)
F6 0.137(5) 0.130(5) 0.089(4) 0.012(3) 0.025(3) -0.059(4)
F7 0.289(11) 0.159(7) 0.217(9) 0.112(7) 0.094(8) 0.086(8)
F8 0.399(12) 0.073(3) 0.050(3) 0.007(2) 0.039(5) -0.001(5)
F9 0.251(9) 0.128(5) 0.108(5) 0.055(4) -0.004(5) -0.089(6)
F10 0.049(3) 0.310(11) 0.143(6) 0.045(6) 0.021(3) 0.013(4)
F11 0.117(5) 0.128(5) 0.151(6) 0.030(4) -0.041(4) -0.057(4)
F12 0.065(3) 0.131(4) 0.116(4) 0.059(3) -0.018(3) -0.045(3)
C50 0.044(3) 0.037(3) 0.079(4) 0.002(3) 0.014(3) -0.001(2)
C51 0.042(3) 0.069(4) 0.092(5) 0.025(4) 0.007(3) 0.002(3)
C52 0.047(4) 0.110(7) 0.093(6) 0.037(5) -0.003(4) -0.009(4)
C53 0.083(6) 0.094(6) 0.084(6) 0.033(5) -0.015(4) -0.041(5)
C54 0.077(5) 0.065(4) 0.074(4) 0.004(3) 0.012(4) -0.031(4)
C55 0.054(3) 0.046(3) 0.078(4) -0.008(3) 0.009(3) -0.012(3)
C56 0.049(5) 0.232(10) 0.170(8) 0.077(7) -0.027(5) -0.016(6)
C57 0.114(8) 0.106(7) 0.069(5) -0.011(5) 0.012(5) -0.067(6)
C58 0.041(3) 0.045(3) 0.061(3) 0.000(2) 0.014(2) -0.002(2)
C59 0.054(3) 0.053(3) 0.056(3) -0.004(3) 0.002(3) -0.005(3)
C60 0.076(4) 0.060(4) 0.056(4) 0.011(3) 0.011(3) -0.017(3)
C61 0.062(4) 0.062(4) 0.070(4) 0.011(3) 0.016(3) -0.027(3)
C62 0.046(3) 0.062(4) 0.078(4) 0.017(3) 0.008(3) -0.015(3)
C63 0.038(3) 0.055(3) 0.077(4) 0.019(3) 0.012(3) -0.005(2)
C64 0.119(8) 0.088(6) 0.073(5) 0.024(5) -0.011(5) -0.031(6)
C65 0.046(4) 0.104(7) 0.122(7) 0.053(6) -0.004(4) -0.029(4)
B1 0.041(3) 0.061(4) 0.068(4) -0.018(3) 0.020(3) -0.007(3)
F13A 0.185(8) 0.192(8) 0.270(10) 0.010(7) 0.074(7) 0.061(6)
F13B 0.128(6) 0.105(6) 0.169(7) -0.016(5) 0.057(5) 0.030(5)
F14A 0.185(8) 0.192(8) 0.270(10) 0.010(7) 0.074(7) 0.061(6)
F14B 0.128(6) 0.105(6) 0.169(7) -0.016(5) 0.057(5) 0.030(5)
F15A 0.185(8) 0.192(8) 0.270(10) 0.010(7) 0.074(7) 0.061(6)
F15B 0.128(6) 0.105(6) 0.169(7) -0.016(5) 0.057(5) 0.030(5)
F16A 0.144(6) 0.216(8) 0.134(5) -0.055(5) 0.068(5) -0.026(6)
F16B 0.116(6) 0.135(6) 0.111(5) 0.021(5) 0.034(4) 0.006(5)
F17A 0.144(6) 0.216(8) 0.134(5) -0.055(5) 0.068(5) -0.026(6)
F17B 0.116(6) 0.135(6) 0.111(5) 0.021(5) 0.034(4) 0.006(5)
F18A 0.144(6) 0.216(8) 0.134(5) -0.055(5) 0.068(5) -0.026(6)
F18B 0.116(6) 0.135(6) 0.111(5) 0.021(5) 0.034(4) 0.006(5)
F19A 0.083(6) 0.140(9) 0.112(7) 0.024(6) 0.050(5) -0.022(6)
F19B 0.131(6) 0.098(5) 0.147(6) 0.041(4) 0.033(5) -0.030(5)
F20A 0.075(6) 0.167(10) 0.125(8) 0.049(7) 0.001(5) -0.071(6)
F20B 0.131(6) 0.098(5) 0.147(6) 0.041(4) 0.033(5) -0.030(5)
F21A 0.124(8) 0.088(7) 0.129(8) 0.040(6) 0.031(7) -0.037(6)
F21B 0.131(6) 0.098(5) 0.147(6) 0.041(4) 0.033(5) -0.030(5)
F22A 0.184(13) 0.149(12) 0.212(14) 0.004(10) 0.116(11) 0.089(10)
F22B 0.106(5) 0.134(6) 0.117(5) 0.006(4) 0.046(4) 0.047(5)
F23A 0.187(12) 0.142(10) 0.123(9) -0.067(8) 0.008(8) 0.031(9)
F23B 0.106(5) 0.134(6) 0.117(5) 0.006(4) 0.046(4) 0.047(5)
F24A 0.145(9) 0.099(7) 0.094(7) 0.014(5) 0.015(6) 0.061(7)
F24B 0.106(5) 0.134(6) 0.117(5) 0.006(4) 0.046(4) 0.047(5)
F25 0.078(3) 0.216(7) 0.070(3) 0.035(4) 0.014(3) 0.014(4)
F26 0.215(7) 0.074(3) 0.096(4) 0.028(3) 0.066(4) 0.030(4)
F27 0.111(4) 0.116(4) 0.067(3) 0.015(3) 0.047(3) 0.031(3)
F28 0.064(2) 0.078(3) 0.094(3) 0.004(2) 0.042(2) 0.025(2)
F29 0.052(2) 0.089(3) 0.088(3) 0.001(2) 0.011(2) 0.020(2)
F30 0.087(3) 0.046(2) 0.133(4) 0.024(2) 0.060(3) 0.030(2)
F31 0.090(3) 0.0376(17) 0.081(3) -0.0055(16) 0.033(2) -0.0109(17)
F32 0.0416(18) 0.070(2) 0.103(3) 0.006(2) 0.0194(19) -0.0014(17)
F33 0.115(4) 0.109(4) 0.053(2) -0.005(2) 0.010(2) -0.065(3)
F34 0.134(4) 0.049(2) 0.076(3) -0.0043(18) 0.054(3) -0.021(2)
F35 0.064(3) 0.136(4) 0.113(4) 0.041(3) 0.058(3) 0.032(3)
F36 0.094(3) 0.076(3) 0.055(2) 0.0034(19) 0.025(2) -0.012(2)
F37 0.0456(17) 0.0443(17) 0.0632(19) -0.0047(14) 0.0119(14) 0.0146(13)
F38 0.078(2) 0.0458(18) 0.067(2) -0.0076(15) 0.0371(18) 0.0029(16)
F39 0.0409(16) 0.0483(18) 0.080(2) -0.0204(16) 0.0152(15) -0.0055(14)
F40 0.082(3) 0.072(3) 0.179(5) -0.025(3) 0.088(3) -0.011(2)
F41 0.047(2) 0.108(4) 0.136(4) -0.012(3) 0.033(2) 0.033(2)
F42 0.081(3) 0.119(4) 0.104(3) -0.030(3) 0.060(3) -0.003(3)
F43 0.073(3) 0.057(2) 0.111(3) -0.029(2) 0.020(2) -0.001(2)
F44 0.226(8) 0.062(3) 0.153(5) -0.033(3) 0.126(6) 0.004(4)
F45 0.089(3) 0.045(2) 0.230(7) -0.033(3) -0.010(4) 0.040(2)
F46B 0.142(15) 0.064(11) 0.074(9) -0.017(7) -0.035(8) 0.034(10)
F47B 0.086(12) 0.110(15) 0.096(17) 0.018(11) 0.004(12) 0.021(10)
F48B 0.104(10) 0.073(10) 0.112(11) -0.007(8) 0.003(8) -0.019(9)
C81 0.039(3) 0.030(2) 0.054(3) -0.005(2) 0.014(2) 0.0005(19)
C82 0.046(3) 0.038(3) 0.054(3) -0.005(2) 0.014(2) 0.001(2)
C83 0.060(4) 0.043(3) 0.056(3) -0.005(2) 0.019(3) -0.002(2)
C84 0.047(3) 0.049(3) 0.064(3) -0.007(3) 0.024(3) 0.000(2)
C85 0.044(3) 0.033(2) 0.068(3) -0.005(2) 0.024(2) 0.002(2)
C86 0.039(3) 0.032(2) 0.058(3) -0.003(2) 0.019(2) 0.0039(19)
C87 0.075(5) 0.078(5) 0.062(4) 0.007(3) 0.025(4) 0.015(4)
C88 0.047(3) 0.048(3) 0.080(4) 0.003(3) 0.031(3) 0.013(2)
C89 0.042(3) 0.030(2) 0.057(3) -0.001(2) 0.020(2) 0.0126(19)
C90 0.046(3) 0.032(2) 0.053(3) -0.001(2) 0.016(2) 0.004(2)
C91 0.041(3) 0.031(2) 0.052(3) -0.001(2) 0.015(2) 0.0022(19)
C92 0.046(3) 0.032(2) 0.049(3) -0.001(2) 0.017(2) 0.012(2)
C93 0.039(3) 0.036(2) 0.056(3) 0.000(2) 0.023(2) 0.014(2)
C94 0.034(2) 0.037(2) 0.060(3) 0.000(2) 0.020(2) 0.0114(19)
C95 0.065(4) 0.042(3) 0.053(3) 0.003(2) 0.014(3) -0.009(3)
C96 0.043(3) 0.053(3) 0.061(3) 0.004(3) 0.024(2) 0.011(2)
C97 0.036(2) 0.034(2) 0.051(3) 0.000(2) 0.013(2) 0.0095(19)
C98 0.031(2) 0.033(2) 0.051(3) -0.002(2) 0.0118(19) 0.0050(18)
C99 0.032(2) 0.037(2) 0.050(3) -0.002(2) 0.010(2) 0.0073(19)
C100 0.030(2) 0.046(3) 0.062(3) -0.003(2) 0.011(2) 0.007(2)
C101 0.028(2) 0.050(3) 0.071(4) -0.005(3) 0.019(2) 0.008(2)
C102 0.035(2) 0.034(2) 0.075(4) -0.005(2) 0.018(2) 0.010(2)
C103 0.037(2) 0.039(3) 0.050(3) -0.002(2) 0.011(2) 0.001(2)
C104 0.043(3) 0.059(4) 0.113(6) -0.010(4) 0.038(4) 0.008(3)
C105 0.039(3) 0.033(2) 0.059(3) -0.002(2) 0.016(2) 0.008(2)
C106 0.043(3) 0.038(3) 0.071(4) -0.005(2) 0.022(3) 0.013(2)
C107 0.057(3) 0.036(3) 0.088(5) -0.002(3) 0.026(3) 0.013(3)
C108 0.055(4) 0.041(3) 0.102(5) 0.009(3) 0.016(3) 0.021(3)
C109 0.048(3) 0.044(3) 0.087(5) 0.008(3) 0.008(3) 0.008(3)
C110 0.050(3) 0.039(3) 0.065(4) 0.000(2) 0.014(3) 0.005(2)
C111 0.074(5) 0.040(3) 0.104(6) -0.006(3) 0.031(4) 0.023(3)
C112 0.080(6) 0.063(5) 0.108(7) 0.021(5) -0.020(5) 0.005(4)
B2 0.043(3) 0.029(3) 0.054(3) -0.003(2) 0.016(2) 0.008(2)
F46A 0.146(12) 0.070(9) 0.117(9) -0.031(7) -0.044(8) 0.022(8)
F47A 0.077(7) 0.065(6) 0.065(7) 0.009(4) -0.002(6) 0.027(4)
F48A 0.056(5) 0.109(12) 0.128(9) 0.021(8) -0.014(5) -0.027(5)
O1 0.0238(15) 0.0390(18) 0.058(2) -0.0034(15) 0.0110(14) 0.0072(13)
C39 0.026(2) 0.029(2) 0.053(3) -0.0007(19) 0.0135(19) 0.0058(16)
C40 0.024(2) 0.029(2) 0.049(2) 0.0018(18) 0.0138(18) 0.0043(16)
C41 0.025(2) 0.030(2) 0.051(3) 0.0002(19) 0.0131(18) 0.0043(17)
C42 0.027(2) 0.037(2) 0.057(3) -0.003(2) 0.016(2) 0.0035(18)
C43 0.028(2) 0.037(2) 0.058(3) -0.003(2) 0.020(2) 0.0029(18)
C44 0.032(2) 0.035(2) 0.051(3) -0.005(2) 0.016(2) 0.0007(18)
C45 0.028(2) 0.037(2) 0.051(3) -0.001(2) 0.0141(19) 0.0026(18)
C46 0.045(3) 0.043(3) 0.057(3) -0.010(2) 0.017(2) -0.003(2)
C47 0.055(3) 0.063(4) 0.066(4) -0.023(3) 0.026(3) -0.010(3)
C48 0.058(4) 0.064(4) 0.072(4) -0.025(3) 0.031(3) -0.002(3)
C49 0.036(3) 0.055(3) 0.078(4) -0.015(3) 0.030(3) 0.000(2)
N0AA 0.028(7) 0.025(6) 0.033(7) -0.003(6) 0.003(6) 0.002(5)
N2A 0.034(4) 0.033(4) 0.062(7) -0.010(6) -0.004(5) 0.009(3)
C8A 0.036(4) 0.032(4) 0.049(5) -0.004(4) 0.005(4) 0.008(3)
C8B 0.034(7) 0.040(7) 0.054(9) -0.001(7) 0.005(7) 0.003(5)
C9A 0.042(4) 0.036(4) 0.116(8) -0.013(5) 0.001(5) -0.002(3)
C9B 0.055(8) 0.053(8) 0.096(10) -0.019(7) 0.003(7) 0.010(6)
C10A 0.075(6) 0.045(5) 0.135(9) -0.005(6) -0.005(6) 0.002(4)
C10B 0.067(9) 0.060(9) 0.100(10) -0.013(8) 0.012(7) 0.019(7)
C11A 0.058(6) 0.061(6) 0.178(11) -0.016(7) -0.009(6) 0.017(5)
C11B 0.122(15) 0.099(12) 0.155(14) -0.035(10) 0.015(8) -0.006(9)
C12A 0.030(4) 0.036(4) 0.091(8) -0.012(5) 0.000(5) 0.006(3)
C12B 0.044(8) 0.053(7) 0.040(7) 0.005(6) 0.009(6) 0.007(6)
C043 0.071(7) 0.053(5) 0.054(5) -0.001(4) 0.020(5) -0.011(5)
C66A 0.045(5) 0.063(6) 0.074(6) -0.013(5) 0.022(5) -0.016(4)
C66B 0.039(5) 0.045(6) 0.057(6) -0.006(5) 0.019(5) -0.006(5)
C67A 0.052(6) 0.066(6) 0.099(7) -0.017(5) 0.023(5) 0.000(4)
C67B 0.076(8) 0.058(7) 0.089(8) -0.007(6) 0.040(7) 0.002(6)
C68A 0.071(7) 0.086(7) 0.112(6) -0.026(6) 0.034(6) -0.002(5)
C68B 0.079(8) 0.055(7) 0.103(9) 0.003(7) 0.040(7) 0.015(7)
C69A 0.088(8) 0.111(9) 0.116(6) -0.025(6) 0.044(6) -0.008(7)
C69B 0.072(8) 0.074(8) 0.079(8) -0.023(7) 0.027(7) -0.007(7)
C70A 0.085(8) 0.105(8) 0.092(6) -0.032(6) 0.041(6) -0.014(6)
C70B 0.044(6) 0.074(7) 0.064(7) -0.009(6) 0.014(5) -0.003(5)
C71A 0.048(5) 0.098(7) 0.075(5) -0.021(5) 0.032(5) -0.020(5)
C71B 0.039(5) 0.058(6) 0.060(6) -0.006(5) 0.011(5) 0.001(5)
C72A 0.115(10) 0.094(8) 0.139(9) -0.030(7) 0.031(8) 0.033(7)
C72B 0.118(11) 0.099(11) 0.118(11) 0.006(9) 0.030(9) -0.009(9)
C73A 0.103(9) 0.125(9) 0.097(6) -0.031(6) 0.048(7) -0.009(7)
C73B 0.077(8) 0.089(9) 0.053(7) -0.014(6) 0.013(6) 0.002(7)
C74A 0.050(5) 0.049(5) 0.041(5) -0.005(4) 0.008(4) -0.020(4)
C74B 0.072(2) 0.062(2) 0.073(2) 0.0034(19) 0.027(2) 0.003(2)
C75A 0.049(5) 0.067(6) 0.060(6) 0.003(5) 0.006(4) -0.019(4)
C75B 0.072(2) 0.062(2) 0.073(2) 0.0034(19) 0.027(2) 0.003(2)
C76A 0.062(6) 0.061(6) 0.063(6) 0.010(5) 0.011(4) -0.020(4)
C76B 0.072(2) 0.062(2) 0.073(2) 0.0034(19) 0.027(2) 0.003(2)
C77A 0.068(6) 0.058(6) 0.061(6) 0.002(5) 0.005(5) -0.015(5)
C77B 0.072(2) 0.062(2) 0.073(2) 0.0034(19) 0.027(2) 0.003(2)
C78A 0.070(6) 0.052(5) 0.065(6) -0.001(5) 0.014(5) -0.007(5)
C78B 0.072(2) 0.062(2) 0.073(2) 0.0034(19) 0.027(2) 0.003(2)
C79A 0.080(7) 0.081(8) 0.092(8) -0.002(6) 0.029(6) -0.041(6)
C79B 0.072(2) 0.062(2) 0.073(2) 0.0034(19) 0.027(2) 0.003(2)
C80A 0.093(8) 0.070(7) 0.084(7) -0.005(6) 0.023(6) 0.009(6)
C80B 0.072(2) 0.062(2) 0.073(2) 0.0034(19) 0.027(2) 0.003(2)
C81B 0.072(2) 0.062(2) 0.073(2) 0.0034(19) 0.027(2) 0.003(2)

loop_
_atom_type_symbol
_atom_type_description
_atom_type_scat_dispersion_real
_atom_type_scat_dispersion_imag
_atom_type_scat_source
C C 0.0181 0.0091 'International Tables Vol C Tables 4.2.6.8 and 6.1.1.4'
H H 0.0000 0.0000 'International Tables Vol C Tables 4.2.6.8 and 6.1.1.4'
B B 0.0090 0.0039 'International Tables Vol C Tables 4.2.6.8 and 6.1.1.4'
Cl Cl 0.3639 0.7018 'International Tables Vol C Tables 4.2.6.8 and 6.1.1.4'
F F 0.0727 0.0534 'International Tables Vol C Tables 4.2.6.8 and 6.1.1.4'
N N 0.0311 0.0180 'International Tables Vol C Tables 4.2.6.8 and 6.1.1.4'
O O 0.0492 0.0322 'International Tables Vol C Tables 4.2.6.8 and 6.1.1.4'
Pd Pd 0.1215 3.9337 'International Tables Vol C Tables 4.2.6.8 and 6.1.1.4'

loop_
_exptl_crystal_face_index_h
_exptl_crystal_face_index_k
_exptl_crystal_face_index_l
_exptl_crystal_face_perp_dist
9 9 -1 0.0938
-8 8 10 0.0843
-10 -9 1 0.1027
9 -8 -10 0.0823
0 0 -1 0.0246
0 0 1 0.0246

loop_
_geom_angle_atom_site_label_1
_geom_angle_atom_site_label_2
_geom_angle_atom_site_label_3
_geom_angle
_geom_angle_site_symmetry_1
_geom_angle_site_symmetry_3
_geom_angle_publ_flag
N1 Pd1 N3 178.77(17) . 5_675 ?
N1 Pd1 N4 91.32(16) . . ?
N3 Pd1 N4 89.91(17) 5_675 . ?
N6 Pd1 N1 88.29(17) 5_675 . ?
N6 Pd1 N3 90.48(17) 5_675 5_675 ?
N6 Pd1 N4 178.91(15) 5_675 . ?
C1 N1 Pd1 118.9(3) . . ?
C5 N1 Pd1 121.8(3) . . ?
C5 N1 C1 119.2(4) . . ?
C16 N3 Pd1 120.3(3) . 5_675 ?
C16 N3 C17 119.6(4) . . ?
C17 N3 Pd1 120.1(3) . 5_675 ?
C20 N4 Pd1 119.9(3) . . ?
C20 N4 C24 117.9(5) . . ?
C24 N4 Pd1 122.2(4) . . ?
C31 N5 C27 116.5(5) . . ?
C35 N6 Pd1 118.7(3) . 5_675 ?
C36 N6 Pd1 121.8(4) . 5_675 ?
C36 N6 C35 119.2(5) . . ?
N1 C1 H1 119.1 . . ?
N1 C1 C2 121.8(4) . . ?
C2 C1 H1 119.1 . . ?
C1 C2 C3 119.1(4) . . ?
C1 C2 C6 118.9(4) . . ?
C3 C2 C6 122.0(4) . . ?
C2 C3 H3 121.1 . . ?
C4 C3 C2 117.9(5) . . ?
C4 C3 H3 121.1 . . ?
C3 C4 H4 119.7 . . ?
C5 C4 C3 120.6(5) . . ?
C5 C4 H4 119.7 . . ?
N1 C5 C4 121.4(4) . . ?
N1 C5 H5 119.3 . . ?
C4 C5 H5 119.3 . . ?
C7 C6 C2 179.1(7) . . ?
C6 C7 C8A 173.2(7) . . ?
C6 C7 C8B 162.1(10) . . ?
C14 C13 C12A 173.0(9) . . ?
C14 C13 C12B 162.8(10) . . ?
C13 C14 C15 179.2(8) . . ?
C16 C15 C14 120.5(4) . . ?
C16 C15 C19 118.4(4) . . ?
C19 C15 C14 121.1(4) . . ?
N3 C16 C15 122.1(4) . . ?
N3 C16 H16A 119.0 . . ?
C15 C16 H16A 119.0 . . ?
N3 C17 H17 119.3 . . ?
N3 C17 C18 121.5(4) . . ?
C18 C17 H17 119.3 . . ?
C17 C18 H18 119.8 . . ?
C19 C18 C17 120.4(4) . . ?
C19 C18 H18 119.8 . . ?
C15 C19 H19 120.9 . . ?
C18 C19 C15 118.1(4) . . ?
C18 C19 H19 120.9 . . ?
N4 C20 H20 118.4 . . ?
N4 C20 C21 123.3(5) . . ?
C21 C20 H20 118.4 . . ?
C20 C21 C22 118.2(5) . . ?
C20 C21 C25 119.9(5) . . ?
C22 C21 C25 121.8(6) . . ?
C21 C22 H22 120.5 . . ?
C23 C22 C21 119.0(6) . . ?
C23 C22 H22 120.5 . . ?
C22 C23 H23 119.9 . . ?
C22 C23 C24 120.2(5) . . ?
C24 C23 H23 119.9 . . ?
N4 C24 C23 121.4(6) . . ?
N4 C24 H24 119.3 . . ?
C23 C24 H24 119.3 . . ?
C26 C25 C21 175.0(7) . . ?
C25 C26 C27 177.6(6) . . ?
N5 C27 C26 115.8(5) . . ?
N5 C27 C28 123.7(6) . . ?
C28 C27 C26 120.6(5) . . ?
C27 C28 H28 120.8 . . ?
C29 C28 C27 118.5(6) . . ?
C29 C28 H28 120.8 . . ?
C28 C29 H29 120.3 . . ?
C28 C29 C30 119.4(7) . . ?
C30 C29 H29 120.3 . . ?
C29 C30 H30 121.0 . . ?
C31 C30 C29 118.0(7) . . ?
C31 C30 H30 121.0 . . ?
N5 C31 C30 123.9(6) . . ?
N5 C31 C32 115.9(6) . . ?
C30 C31 C32 120.2(6) . . ?
C33 C32 C31 177.9(8) . . ?
C32 C33 C34 176.0(8) . . ?
C35 C34 C33 119.8(5) . . ?
C35 C34 C38 118.5(6) . . ?
C38 C34 C33 121.7(6) . . ?
N6 C35 C34 121.7(5) . . ?
N6 C35 H35 119.1 . . ?
C34 C35 H35 119.1 . . ?
N6 C36 H36 119.1 . . ?
N6 C36 C37 121.8(6) . . ?
C37 C36 H36 119.1 . . ?
C36 C37 H37 120.1 . . ?
C36 C37 C38 119.7(6) . . ?
C38 C37 H37 120.1 . . ?
C34 C38 H38 120.5 . . ?
C37 C38 C34 119.0(7) . . ?
C37 C38 H38 120.5 . . ?
Cl1 C113 Cl2 110.9(5) . . ?
C51 C50 C55 115.9(7) . . ?
C51 C50 B1 123.9(7) . . ?
C55 C50 B1 119.9(5) . . ?
C50 C51 H51 118.9 . . ?
C52 C51 C50 122.3(8) . . ?
C52 C51 H51 118.9 . . ?
C51 C52 C53 121.1(8) . . ?
C51 C52 C56 119.8(11) . . ?
C53 C52 C56 119.1(10) . . ?
C52 C53 H53 121.3 . . ?
C54 C53 C52 117.3(8) . . ?
C54 C53 H53 121.3 . . ?
C53 C54 C57 118.0(8) . . ?
C55 C54 C53 121.5(8) . . ?
C55 C54 C57 120.5(8) . . ?
C50 C55 H55 119.1 . . ?
C54 C55 C50 121.9(7) . . ?
C54 C55 H55 119.1 . . ?
F1 C56 F3 104.6(11) . . ?
F1 C56 C52 111.7(14) . . ?
F2 C56 F1 106.3(15) . . ?
F2 C56 F3 106.9(13) . . ?
F2 C56 C52 114.4(11) . . ?
F3 C56 C52 112.3(14) . . ?
F4 C57 C54 113.7(7) . . ?
F5 C57 F4 106.3(10) . . ?
F5 C57 F6 107.0(7) . . ?
F5 C57 C54 113.7(8) . . ?
F6 C57 F4 104.1(8) . . ?
F6 C57 C54 111.4(10) . . ?
C59 C58 B1 122.6(5) . . ?
C63 C58 C59 116.1(5) . . ?
C63 C58 B1 120.9(6) . . ?
C58 C59 H59 119.1 . . ?
C58 C59 C60 121.8(6) . . ?
C60 C59 H59 119.1 . . ?
C59 C60 C64 117.2(6) . . ?
C61 C60 C59 121.9(6) . . ?
C61 C60 C64 120.6(6) . . ?
C60 C61 H61 121.4 . . ?
C60 C61 C62 117.1(6) . . ?
C62 C61 H61 121.4 . . ?
C61 C62 C63 120.7(6) . . ?
C61 C62 C65 118.1(6) . . ?
C63 C62 C65 121.2(6) . . ?
C58 C63 C62 122.5(6) . . ?
C58 C63 H63 118.8 . . ?
C62 C63 H63 118.8 . . ?
F7 C64 C60 115.8(8) . . ?
F8 C64 F7 100.8(7) . . ?
F8 C64 C60 113.8(7) . . ?
F9 C64 F7 97.7(7) . . ?
F9 C64 F8 108.8(7) . . ?
F9 C64 C60 117.7(6) . . ?
F10 C65 F11 101.9(6) . . ?
F10 C65 F12 110.5(8) . . ?
F10 C65 C62 114.9(9) . . ?
F11 C65 C62 110.4(8) . . ?
F12 C65 F11 101.3(9) . . ?
F12 C65 C62 116.1(6) . . ?
C50 B1 C58 112.4(6) . . ?
C50 B1 C66A 104.0(6) . . ?
C50 B1 C66B 118.6(6) . . ?
C50 B1 C74B 101.4(7) . . ?
C58 B1 C66A 97.8(5) . . ?
C58 B1 C66B 109.3(6) . . ?
C58 B1 C74B 107.6(7) . . ?
C74A B1 C50 105.1(6) . . ?
C74A B1 C58 115.1(6) . . ?
C82 C81 C86 115.2(5) . . ?
C82 C81 B2 123.9(5) . . ?
C86 C81 B2 120.8(5) . . ?
C81 C82 H82 118.8 . . ?
C83 C82 C81 122.4(5) . . ?
C83 C82 H82 118.8 . . ?
C82 C83 C87 117.9(6) . . ?
C84 C83 C82 121.3(6) . . ?
C84 C83 C87 120.8(6) . . ?
C83 C84 H84 121.1 . . ?
C83 C84 C85 117.7(5) . . ?
C85 C84 H84 121.1 . . ?
C84 C85 C88 121.2(5) . . ?
C86 C85 C84 120.4(5) . . ?
C86 C85 C88 118.4(5) . . ?
C81 C86 H86 118.5 . . ?
C85 C86 C81 122.9(5) . . ?
C85 C86 H86 118.5 . . ?
F25 C87 F26 103.6(7) . . ?
F25 C87 F27 108.8(7) . . ?
F25 C87 C83 112.8(7) . . ?
F26 C87 C83 111.7(6) . . ?
F27 C87 F26 105.5(7) . . ?
F27 C87 C83 113.7(6) . . ?
F28 C88 F29 107.2(5) . . ?
F28 C88 F30 107.6(5) . . ?
F28 C88 C85 112.9(5) . . ?
F29 C88 C85 111.5(5) . . ?
F30 C88 F29 105.3(6) . . ?
F30 C88 C85 112.0(5) . . ?
C90 C89 B2 121.9(5) . . ?
C94 C89 C90 114.6(5) . . ?
C94 C89 B2 123.6(5) . . ?
C89 C90 H90 118.8 . . ?
C91 C90 C89 122.3(5) . . ?
C91 C90 H90 118.8 . . ?
C90 C91 C95 118.5(5) . . ?
C92 C91 C90 121.4(5) . . ?
C92 C91 C95 120.1(5) . . ?
C91 C92 H92 121.4 . . ?
C91 C92 C93 117.1(5) . . ?
C93 C92 H92 121.4 . . ?
C92 C93 C96 119.6(5) . . ?
C94 C93 C92 121.5(5) . . ?
C94 C93 C96 118.9(5) . . ?
C89 C94 H94 118.4 . . ?
C93 C94 C89 123.2(5) . . ?
C93 C94 H94 118.4 . . ?
F31 C95 F32 105.4(5) . . ?
F31 C95 C91 112.0(5) . . ?
F32 C95 C91 112.0(5) . . ?
F33 C95 F31 107.0(5) . . ?
F33 C95 F32 107.2(6) . . ?
F33 C95 C91 112.8(5) . . ?
F34 C96 F35 108.2(6) . . ?
F34 C96 F36 108.5(5) . . ?
F34 C96 C93 112.9(5) . . ?
F35 C96 C93 110.1(5) . . ?
F36 C96 F35 102.9(5) . . ?
F36 C96 C93 113.7(5) . . ?
C98 C97 C102 116.0(5) . . ?
C98 C97 B2 125.1(4) . . ?
C102 C97 B2 118.9(4) . . ?
C97 C98 H98 118.9 . . ?
C99 C98 C97 122.1(5) . . ?
C99 C98 H98 118.9 . . ?
C98 C99 C100 121.4(5) . . ?
C98 C99 C103 120.1(4) . . ?
C100 C99 C103 118.4(5) . . ?
C99 C100 H100 121.6 . . ?
C99 C100 C101 116.8(5) . . ?
C101 C100 H100 121.6 . . ?
C100 C101 C104 120.1(5) . . ?
C102 C101 C100 121.6(5) . . ?
C102 C101 C104 118.2(5) . . ?
C97 C102 H102 119.0 . . ?
C101 C102 C97 122.1(5) . . ?
C101 C102 H102 119.0 . . ?
F37 C103 C99 111.9(4) . . ?
F38 C103 F37 104.3(4) . . ?
F38 C103 C99 113.1(4) . . ?
F39 C103 F37 105.9(4) . . ?
F39 C103 F38 107.6(4) . . ?
F39 C103 C99 113.5(4) . . ?
F40 C104 F41 109.3(6) . . ?
F40 C104 F42 104.6(7) . . ?
F40 C104 C101 113.8(5) . . ?
F41 C104 C101 111.1(6) . . ?
F42 C104 F41 104.6(6) . . ?
F42 C104 C101 112.8(5) . . ?
C106 C105 B2 125.2(5) . . ?
C110 C105 C106 115.9(5) . . ?
C110 C105 B2 118.9(5) . . ?
C105 C106 H106 119.2 . . ?
C105 C106 C107 121.6(6) . . ?
C107 C106 H106 119.2 . . ?
C106 C107 C111 117.7(6) . . ?
C108 C107 C106 120.9(6) . . ?
C108 C107 C111 121.3(6) . . ?
C107 C108 H108 120.8 . . ?
C107 C108 C109 118.3(5) . . ?
C109 C108 H108 120.8 . . ?
C108 C109 C110 120.6(6) . . ?
C108 C109 C112 121.3(6) . . ?
C110 C109 C112 118.0(6) . . ?
C105 C110 H110 118.7 . . ?
C109 C110 C105 122.6(6) . . ?
C109 C110 H110 118.7 . . ?
F43 C111 C107 113.2(6) . . ?
F44 C111 F43 103.7(7) . . ?
F44 C111 F45 108.5(7) . . ?
F44 C111 C107 113.1(6) . . ?
F45 C111 F43 104.9(6) . . ?
F45 C111 C107 112.8(7) . . ?
F46B C112 C109 105.3(12) . . ?
F47B C112 F46B 108(2) . . ?
F47B C112 C109 104.6(19) . . ?
F48B C112 F46B 98.6(14) . . ?
F48B C112 F47B 121(2) . . ?
F48B C112 C109 117.4(9) . . ?
F46A C112 C109 116.7(10) . . ?
F46A C112 F48A 111.4(11) . . ?
F47A C112 C109 115.0(12) . . ?
F47A C112 F46A 105.0(14) . . ?
F47A C112 F48A 100.7(15) . . ?
F48A C112 C109 106.8(8) . . ?
C81 B2 C89 109.9(4) . . ?
C97 B2 C81 109.5(4) . . ?
C97 B2 C89 109.6(4) . . ?
C97 B2 C105 107.6(4) . . ?
C105 B2 C81 109.4(4) . . ?
C105 B2 C89 110.8(4) . . ?
O1 C39 C40 120.9(4) . . ?
O1 C39 C41 121.0(4) . 5_675 ?
C40 C39 C41 118.1(4) . 5_675 ?
C41 C40 C39 120.7(4) . . ?
C45 C40 C39 120.1(4) . . ?
C45 C40 C41 119.2(4) . . ?
C40 C41 C39 121.2(4) . 5_675 ?
C42 C41 C39 119.4(4) . 5_675 ?
C42 C41 C40 119.4(5) . . ?
C41 C42 H42 119.0 . . ?
C41 C42 C43 121.9(4) . . ?
C43 C42 H42 119.0 . . ?
C42 C43 C44 118.5(4) . . ?
C42 C43 C49 122.5(5) . . ?
C49 C43 C44 119.1(5) . . ?
C45 C44 C43 118.7(5) . . ?
C45 C44 C46 122.0(5) . . ?
C46 C44 C43 119.3(5) . . ?
C40 C45 C44 122.3(4) . . ?
C40 C45 H45 118.8 . . ?
C44 C45 H45 118.8 . . ?
C44 C46 H46 120.1 . . ?
C47 C46 C44 119.9(5) . . ?
C47 C46 H46 120.1 . . ?
C46 C47 H47 119.6 . . ?
C46 C47 C48 120.8(6) . . ?
C48 C47 H47 119.6 . . ?
C47 C48 H48 119.5 . . ?
C49 C48 C47 121.1(5) . . ?
C49 C48 H48 119.5 . . ?
C43 C49 H49 120.1 . . ?
C48 C49 C43 119.8(5) . . ?
C48 C49 H49 120.1 . . ?
C12B N0AA C8B 117(3) . . ?
C8A N2A C12A 117.8(16) . . ?
N2A C8A C7 113.9(11) . . ?
N2A C8A C9A 125.9(12) . . ?
C9A C8A C7 119.6(8) . . ?
C7 C8B N0AA 108.2(16) . . ?
C9B C8B C7 122.3(14) . . ?
C9B C8B N0AA 123(2) . . ?
C8A C9A H9A 121.8 . . ?
C10A C9A C8A 116.4(9) . . ?
C10A C9A H9A 121.8 . . ?
C8B C9B H13 121.9 . . ?
C8B C9B C10B 116.2(18) . . ?
C10B C9B H13 121.9 . . ?
C9A C10A H10A 120.1 . . ?
C9A C10A C11A 119.9(11) . . ?
C11A C10A H10A 120.1 . . ?
C9B C10B H27 121.0 . . ?
C9B C10B C11B 118(2) . . ?
C11B C10B H27 121.0 . . ?
C10A C11A H11A 119.8 . . ?
C12A C11A C10A 120.4(12) . . ?
C12A C11A H11A 119.8 . . ?
C10B C11B H6AA 117.5 . . ?
C12B C11B C10B 125(3) . . ?
C12B C11B H6AA 117.5 . . ?
N2A C12A C13 118.0(10) . . ?
N2A C12A C11A 119.6(13) . . ?
C11A C12A C13 118.1(9) . . ?
N0AA C12B C13 111.5(19) . . ?
N0AA C12B C11B 121(3) . . ?
C11B C12B C13 113.6(14) . . ?
C74A C043 H043 120.0 . . ?
C78A C043 H043 120.0 . . ?
C78A C043 C74A 120.0(11) . . ?
C67A C66A B1 123.4(8) . . ?
C67A C66A C71A 119.5(8) . . ?
C71A C66A B1 117.1(8) . . ?
C67B C66B B1 113.9(10) . . ?
C67B C66B C71B 116.1(12) . . ?
C71B C66B B1 129.9(11) . . ?
C66A C67A H10 119.9 . . ?
C66A C67A C68A 120.2(8) . . ?
C68A C67A H10 119.9 . . ?
C66B C67B H5AA 120.0 . . ?
C68B C67B C66B 119.9(16) . . ?
C68B C67B H5AA 120.0 . . ?
C67A C68A C72A 117.1(10) . . ?
C69A C68A C67A 119.8(8) . . ?
C69A C68A C72A 123.0(11) . . ?
C67B C68B C72B 121.2(15) . . ?
C69B C68B C67B 125.5(16) . . ?
C69B C68B C72B 112.8(12) . . ?
C68A C69A H44 119.9 . . ?
C70A C69A C68A 120.2(7) . . ?
C70A C69A H44 119.9 . . ?
C68B C69B H26 123.0 . . ?
C68B C69B C70B 114.1(15) . . ?
C70B C69B H26 123.0 . . ?
C69A C70A C71A 120.5(7) . . ?
C69A C70A C73A 116.7(10) . . ?
C71A C70A C73A 122.8(10) . . ?
C69B C70B C71B 122.1(14) . . ?
C69B C70B C73B 118.7(11) . . ?
C71B C70B C73B 119.1(12) . . ?
C66A C71A C70A 119.8(7) . . ?
C66A C71A H2AA 120.1 . . ?
C70A C71A H2AA 120.1 . . ?
C66B C71B C70B 122.3(13) . . ?
C66B C71B H16 118.8 . . ?
C70B C71B H16 118.8 . . ?
F13A C72A F14A 103.1(9) . . ?
F13A C72A C68A 116.3(14) . . ?
F14A C72A C68A 110.8(13) . . ?
F15A C72A F13A 103.1(9) . . ?
F15A C72A F14A 102.2(9) . . ?
F15A C72A C68A 119.2(14) . . ?
F13B C72B F14B 102.2(10) . . ?
F13B C72B F15B 102.3(10) . . ?
F13B C72B C68B 115.3(13) . . ?
F14B C72B F15B 101.1(9) . . ?
F14B C72B C68B 116.9(13) . . ?
F15B C72B C68B 116.7(14) . . ?
F16A C73A F18A 103.6(9) . . ?
F16A C73A C70A 113.8(12) . . ?
F17A C73A F16A 105.3(9) . . ?
F17A C73A F18A 103.8(8) . . ?
F17A C73A C70A 114.0(11) . . ?
F18A C73A C70A 115.1(11) . . ?
F16B C73B C70B 117.3(11) . . ?
F17B C73B F16B 102.4(9) . . ?
F17B C73B F18B 104.5(9) . . ?
F17B C73B C70B 115.9(11) . . ?
F18B C73B F16B 102.0(9) . . ?
F18B C73B C70B 112.9(12) . . ?
C043 C74A B1 123.3(8) . . ?
C043 C74A C75A 116.7(11) . . ?
C75A C74A B1 119.7(9) . . ?
C75B C74B B1 122.5(13) . . ?
C79B C74B B1 120.4(12) . . ?
C79B C74B C75B 117.1(17) . . ?
C74A C75A H04J 119.0 . . ?
C76A C75A C74A 122.1(11) . . ?
C76A C75A H04J 119.0 . . ?
C74B C75B H75B 117.9 . . ?
C76B C75B C74B 124.3(16) . . ?
C76B C75B H75B 117.9 . . ?
C75A C76A C79A 118.2(10) . . ?
C77A C76A C75A 121.0(10) . . ?
C77A C76A C79A 120.8(9) . . ?
C75B C76B C77B 117.5(15) . . ?
C75B C76B C80B 124.6(13) . . ?
C77B C76B C80B 117.9(12) . . ?
C76A C77A H049 121.8 . . ?
C78A C77A C76A 116.4(11) . . ?
C78A C77A H049 121.8 . . ?
C76B C77B H77B 120.4 . . ?
C78B C77B C76B 119.3(15) . . ?
C78B C77B H77B 120.4 . . ?
C043 C78A C80A 118.5(10) . . ?
C77A C78A C043 123.6(11) . . ?
C77A C78A C80A 117.9(10) . . ?
C77B C78B C81B 120.3(12) . . ?
C79B C78B C77B 122.1(15) . . ?
C79B C78B C81B 117.6(13) . . ?
F19A C79A F20A 105.3(8) . . ?
F19A C79A F21A 105.4(8) . . ?
F19A C79A C76A 114.7(9) . . ?
F20A C79A C76A 111.9(9) . . ?
F21A C79A F20A 104.5(8) . . ?
F21A C79A C76A 114.0(9) . . ?
C74B C79B H79B 120.1 . . ?
C78B C79B C74B 119.8(16) . . ?
C78B C79B H79B 120.1 . . ?
F22A C80A C78A 116.5(10) . . ?
F23A C80A F22A 103.0(8) . . ?
F23A C80A F24A 104.3(8) . . ?
F23A C80A C78A 115.1(11) . . ?
F24A C80A F22A 103.0(8) . . ?
F24A C80A C78A 113.4(10) . . ?
F19B C80B F20B 102.7(9) . . ?
F19B C80B C76B 112.3(11) . . ?
F20B C80B C76B 115.3(11) . . ?
F21B C80B F19B 103.7(9) . . ?
F21B C80B F20B 104.1(9) . . ?
F21B C80B C76B 117.1(11) . . ?
F22B C81B C78B 111.7(11) . . ?
F23B C81B F22B 102.8(9) . . ?
F23B C81B C78B 115.6(11) . . ?
F24B C81B F22B 104.3(10) . . ?
F24B C81B F23B 103.4(9) . . ?
F24B C81B C78B 117.5(12) . . ?

loop_
_geom_bond_atom_site_label_1
_geom_bond_atom_site_label_2
_geom_bond_distance
_geom_bond_site_symmetry_2
_geom_bond_publ_flag
Pd1 N1 2.007(4) . ?
Pd1 N3 2.014(4) 5_675 ?
Pd1 N4 2.015(5) . ?
Pd1 N6 2.000(5) 5_675 ?
N1 C1 1.350(5) . ?
N1 C5 1.346(6) . ?
N3 Pd1 2.014(4) 5_675 ?
N3 C16 1.336(6) . ?
N3 C17 1.337(5) . ?
N4 C20 1.347(7) . ?
N4 C24 1.358(6) . ?
N5 C27 1.350(7) . ?
N5 C31 1.346(8) . ?
N6 Pd1 2.000(5) 5_675 ?
N6 C35 1.358(6) . ?
N6 C36 1.343(7) . ?
C1 H1 0.9300 . ?
C1 C2 1.395(6) . ?
C2 C3 1.397(7) . ?
C2 C6 1.437(6) . ?
C3 H3 0.9300 . ?
C3 C4 1.384(7) . ?
C4 H4 0.9300 . ?
C4 C5 1.381(7) . ?
C5 H5 0.9300 . ?
C6 C7 1.184(7) . ?
C7 C8A 1.440(11) . ?
C7 C8B 1.484(19) . ?
C13 C14 1.192(8) . ?
C13 C12A 1.421(12) . ?
C13 C12B 1.53(2) . ?
C14 C15 1.430(7) . ?
C15 C16 1.390(7) . ?
C15 C19 1.406(6) . ?
C16 H16A 0.9300 . ?
C17 H17 0.9300 . ?
C17 C18 1.378(7) . ?
C18 H18 0.9300 . ?
C18 C19 1.374(7) . ?
C19 H19 0.9300 . ?
C20 H20 0.9300 . ?
C20 C21 1.384(8) . ?
C21 C22 1.398(8) . ?
C21 C25 1.435(8) . ?
C22 H22 0.9300 . ?
C22 C23 1.362(10) . ?
C23 H23 0.9300 . ?
C23 C24 1.394(9) . ?
C24 H24 0.9300 . ?
C25 C26 1.190(9) . ?
C26 C27 1.432(9) . ?
C27 C28 1.394(8) . ?
C28 H28 0.9300 . ?
C28 C29 1.376(11) . ?
C29 H29 0.9300 . ?
C29 C30 1.395(11) . ?
C30 H30 0.9300 . ?
C30 C31 1.391(10) . ?
C31 C32 1.447(8) . ?
C32 C33 1.177(9) . ?
C33 C34 1.454(8) . ?
C34 C35 1.373(8) . ?
C34 C38 1.401(9) . ?
C35 H35 0.9300 . ?
C36 H36 0.9300 . ?
C36 C37 1.365(10) . ?
C37 H37 0.9300 . ?
C37 C38 1.380(10) . ?
C38 H38 0.9300 . ?
Cl1 C113 1.755(12) . ?
Cl2 C113 1.784(12) . ?
F1 C56 1.31(2) . ?
F2 C56 1.276(17) . ?
F3 C56 1.342(17) . ?
F4 C57 1.352(13) . ?
F5 C57 1.317(9) . ?
F6 C57 1.344(11) . ?
F7 C64 1.391(8) . ?
F8 C64 1.296(7) . ?
F9 C64 1.288(7) . ?
F10 C65 1.267(11) . ?
F11 C65 1.417(13) . ?
F12 C65 1.300(9) . ?
C50 C51 1.389(9) . ?
C50 C55 1.403(10) . ?
C50 B1 1.637(10) . ?
C51 H51 0.9300 . ?
C51 C52 1.375(12) . ?
C52 C53 1.389(14) . ?
C52 C56 1.500(14) . ?
C53 H53 0.9300 . ?
C53 C54 1.387(12) . ?
C54 C55 1.368(10) . ?
C54 C57 1.499(13) . ?
C55 H55 0.9300 . ?
C58 C59 1.385(9) . ?
C58 C63 1.381(8) . ?
C58 B1 1.648(9) . ?
C59 H59 0.9300 . ?
C59 C60 1.393(9) . ?
C60 C61 1.375(9) . ?
C60 C64 1.454(10) . ?
C61 H61 0.9300 . ?
C61 C62 1.386(9) . ?
C62 C63 1.399(8) . ?
C62 C65 1.474(10) . ?
C63 H63 0.9300 . ?
B1 C66A 1.688(12) . ?
B1 C66B 1.665(14) . ?
B1 C74A 1.531(14) . ?
B1 C74B 1.77(2) . ?
F13A C72A 1.344(9) . ?
F13B C72B 1.341(10) . ?
F14A C72A 1.348(9) . ?
F14B C72B 1.346(10) . ?
F15A C72A 1.339(9) . ?
F15B C72B 1.362(10) . ?
F16A C73A 1.330(9) . ?
F16B C73B 1.349(10) . ?
F17A C73A 1.328(9) . ?
F17B C73B 1.334(9) . ?
F18A C73A 1.339(9) . ?
F18B C73B 1.340(9) . ?
F19A C79A 1.322(9) . ?
F19B C80B 1.342(9) . ?
F20A C79A 1.343(9) . ?
F20B C80B 1.344(9) . ?
F21A C79A 1.336(9) . ?
F21B C80B 1.335(9) . ?
F22A C80A 1.351(9) . ?
F22B C81B 1.347(10) . ?
F23A C80A 1.335(9) . ?
F23B C81B 1.347(10) . ?
F24A C80A 1.340(9) . ?
F24B C81B 1.330(10) . ?
F25 C87 1.315(9) . ?
F26 C87 1.344(10) . ?
F27 C87 1.316(8) . ?
F28 C88 1.329(7) . ?
F29 C88 1.341(8) . ?
F30 C88 1.335(7) . ?
F31 C95 1.335(7) . ?
F32 C95 1.339(8) . ?
F33 C95 1.334(7) . ?
F34 C96 1.305(7) . ?
F35 C96 1.342(6) . ?
F36 C96 1.319(7) . ?
F37 C103 1.354(6) . ?
F38 C103 1.344(6) . ?
F39 C103 1.329(6) . ?
F40 C104 1.324(8) . ?
F41 C104 1.343(8) . ?
F42 C104 1.332(9) . ?
F43 C111 1.349(9) . ?
F44 C111 1.316(10) . ?
F45 C111 1.331(8) . ?
F46B C112 1.366(10) . ?
F47B C112 1.347(10) . ?
F48B C112 1.346(9) . ?
C81 C82 1.395(8) . ?
C81 C86 1.399(7) . ?
C81 B2 1.642(8) . ?
C82 H82 0.9300 . ?
C82 C83 1.384(8) . ?
C83 C84 1.383(9) . ?
C83 C87 1.505(9) . ?
C84 H84 0.9300 . ?
C84 C85 1.388(9) . ?
C85 C86 1.387(7) . ?
C85 C88 1.508(8) . ?
C86 H86 0.9300 . ?
C89 C90 1.404(8) . ?
C89 C94 1.401(8) . ?
C89 B2 1.643(8) . ?
C90 H90 0.9300 . ?
C90 C91 1.400(8) . ?
C91 C92 1.381(7) . ?
C91 C95 1.500(8) . ?
C92 H92 0.9300 . ?
C92 C93 1.386(8) . ?
C93 C94 1.379(8) . ?
C93 C96 1.495(8) . ?
C94 H94 0.9300 . ?
C97 C98 1.395(7) . ?
C97 C102 1.410(7) . ?
C97 B2 1.635(8) . ?
C98 H98 0.9300 . ?
C98 C99 1.391(7) . ?
C99 C100 1.395(7) . ?
C99 C103 1.493(7) . ?
C100 H100 0.9300 . ?
C100 C101 1.403(8) . ?
C101 C102 1.377(8) . ?
C101 C104 1.515(8) . ?
C102 H102 0.9300 . ?
C105 C106 1.401(7) . ?
C105 C110 1.400(8) . ?
C105 B2 1.636(7) . ?
C106 H106 0.9300 . ?
C106 C107 1.413(8) . ?
C107 C108 1.384(10) . ?
C107 C111 1.487(9) . ?
C108 H108 0.9300 . ?
C108 C109 1.386(10) . ?
C109 C110 1.396(8) . ?
C109 C112 1.507(10) . ?
C110 H110 0.9300 . ?
C112 F46A 1.342(9) . ?
C112 F47A 1.341(9) . ?
C112 F48A 1.365(9) . ?
O1 C39 1.241(6) . ?
C39 C40 1.478(6) . ?
C39 C41 1.483(7) 5_675 ?
C40 C41 1.430(6) . ?
C40 C45 1.364(7) . ?
C41 C39 1.483(7) 5_675 ?
C41 C42 1.374(6) . ?
C42 H42 0.9300 . ?
C42 C43 1.412(7) . ?
C43 C44 1.418(6) . ?
C43 C49 1.418(7) . ?
C44 C45 1.411(6) . ?
C44 C46 1.415(7) . ?
C45 H45 0.9300 . ?
C46 H46 0.9300 . ?
C46 C47 1.370(8) . ?
C47 H47 0.9300 . ?
C47 C48 1.392(9) . ?
C48 H48 0.9300 . ?
C48 C49 1.368(9) . ?
C49 H49 0.9300 . ?
N0AA C8B 1.54(3) . ?
N0AA C12B 1.26(4) . ?
N2A C8A 1.35(2) . ?
N2A C12A 1.39(2) . ?
C8A C9A 1.393(8) . ?
C8B C9B 1.388(10) . ?
C9A H9A 0.9300 . ?
C9A C10A 1.393(9) . ?
C9B H13 0.9300 . ?
C9B C10B 1.391(10) . ?
C10A H10A 0.9300 . ?
C10A C11A 1.411(9) . ?
C10B H27 0.9300 . ?
C10B C11B 1.410(10) . ?
C11A H11A 0.9300 . ?
C11A C12A 1.406(9) . ?
C11B H6AA 0.9300 . ?
C11B C12B 1.392(10) . ?
C043 H043 0.9300 . ?
C043 C74A 1.381(9) . ?
C043 C78A 1.380(9) . ?
C66A C67A 1.393(9) . ?
C66A C71A 1.393(8) . ?
C66B C67B 1.40(2) . ?
C66B C71B 1.401(9) . ?
C67A H10 0.9300 . ?
C67A C68A 1.395(9) . ?
C67B H5AA 0.9300 . ?
C67B C68B 1.392(10) . ?
C68A C69A 1.387(8) . ?
C68A C72A 1.489(9) . ?
C68B C69B 1.388(10) . ?
C68B C72B 1.45(2) . ?
C69A H44 0.9300 . ?
C69A C70A 1.378(8) . ?
C69B H26 0.9300 . ?
C69B C70B 1.398(10) . ?
C70A C71A 1.394(8) . ?
C70A C73A 1.496(9) . ?
C70B C71B 1.404(9) . ?
C70B C73B 1.469(19) . ?
C71A H2AA 0.9300 . ?
C71B H16 0.9300 . ?
C74A C75A 1.393(9) . ?
C74B C75B 1.398(10) . ?
C74B C79B 1.396(10) . ?
C75A H04J 0.9300 . ?
C75A C76A 1.380(9) . ?
C75B H75B 0.9300 . ?
C75B C76B 1.396(10) . ?
C76A C77A 1.377(9) . ?
C76A C79A 1.506(9) . ?
C76B C77B 1.399(10) . ?
C76B C80B 1.40(2) . ?
C77A H049 0.9300 . ?
C77A C78A 1.372(9) . ?
C77B H77B 0.9300 . ?
C77B C78B 1.398(9) . ?
C78A C80A 1.503(9) . ?
C78B C79B 1.393(10) . ?
C78B C81B 1.47(2) . ?
C79B H79B 0.9300 . ?

loop_
_geom_torsion_atom_site_label_1
_geom_torsion_atom_site_label_2
_geom_torsion_atom_site_label_3
_geom_torsion_atom_site_label_4
_geom_torsion
_geom_torsion_site_symmetry_1
_geom_torsion_site_symmetry_2
_geom_torsion_site_symmetry_3
_geom_torsion_site_symmetry_4
_geom_torsion_publ_flag
Pd1 N1 C1 C2 -177.1(4) . . . . ?
Pd1 N1 C5 C4 178.2(4) . . . . ?
Pd1 N3 C16 C15 179.4(4) 5_675 . . . ?
Pd1 N3 C17 C18 -179.8(4) 5_675 . . . ?
Pd1 N4 C20 C21 175.3(4) . . . . ?
Pd1 N4 C24 C23 -175.6(5) . . . . ?
Pd1 N6 C35 C34 -170.3(5) 5_675 . . . ?
Pd1 N6 C36 C37 172.1(7) 5_675 . . . ?
N1 C1 C2 C3 -1.4(8) . . . . ?
N1 C1 C2 C6 179.9(5) . . . . ?
N3 C17 C18 C19 -0.1(9) . . . . ?
N4 C20 C21 C22 1.9(8) . . . . ?
N4 C20 C21 C25 -174.8(5) . . . . ?
N5 C27 C28 C29 -1.2(10) . . . . ?
N6 C36 C37 C38 -1.7(14) . . . . ?
C1 N1 C5 C4 1.3(8) . . . . ?
C1 C2 C3 C4 1.8(8) . . . . ?
C2 C3 C4 C5 -0.7(9) . . . . ?
C3 C4 C5 N1 -0.9(9) . . . . ?
C5 N1 C1 C2 -0.1(7) . . . . ?
C6 C2 C3 C4 -179.6(5) . . . . ?
C6 C7 C8B N0AA 132(2) . . . . ?
C6 C7 C8B C9B -75(3) . . . . ?
C7 C8A C9A C10A 170.9(8) . . . . ?
C7 C8B C9B C10B -149.0(15) . . . . ?
C14 C13 C12B N0AA 113(3) . . . . ?
C14 C13 C12B C11B -107(4) . . . . ?
C14 C15 C16 N3 179.7(6) . . . . ?
C14 C15 C19 C18 -179.6(6) . . . . ?
C16 N3 C17 C18 0.2(8) . . . . ?
C16 C15 C19 C18 -0.9(9) . . . . ?
C17 N3 C16 C15 -0.7(8) . . . . ?
C17 C18 C19 C15 0.5(9) . . . . ?
C19 C15 C16 N3 1.0(9) . . . . ?
C20 N4 C24 C23 1.9(8) . . . . ?
C20 C21 C22 C23 -1.2(9) . . . . ?
C21 C22 C23 C24 1.0(10) . . . . ?
C22 C23 C24 N4 -1.3(10) . . . . ?
C24 N4 C20 C21 -2.2(7) . . . . ?
C25 C21 C22 C23 175.4(6) . . . . ?
C26 C27 C28 C29 179.6(6) . . . . ?
C27 N5 C31 C30 -0.9(9) . . . . ?
C27 N5 C31 C32 -179.6(5) . . . . ?
C27 C28 C29 C30 1.2(11) . . . . ?
C28 C29 C30 C31 -1.1(11) . . . . ?
C29 C30 C31 N5 0.9(11) . . . . ?
C29 C30 C31 C32 179.6(7) . . . . ?
C31 N5 C27 C26 -179.8(5) . . . . ?
C31 N5 C27 C28 1.0(9) . . . . ?
C33 C34 C35 N6 175.1(6) . . . . ?
C33 C34 C38 C37 -178.1(9) . . . . ?
C35 N6 C36 C37 -1.3(10) . . . . ?
C35 C34 C38 C37 -0.7(14) . . . . ?
C36 N6 C35 C34 3.3(8) . . . . ?
C36 C37 C38 C34 2.6(16) . . . . ?
C38 C34 C35 N6 -2.3(10) . . . . ?
C50 C51 C52 C53 0.1(13) . . . . ?
C50 C51 C52 C56 178.7(11) . . . . ?
C50 B1 C66A C67A -35.7(8) . . . . ?
C50 B1 C66A C71A 147.7(6) . . . . ?
C50 B1 C66B C67B -60.5(11) . . . . ?
C50 B1 C66B C71B 123.8(12) . . . . ?
C50 B1 C74A C043 88.4(11) . . . . ?
C50 B1 C74A C75A -85.1(10) . . . . ?
C50 B1 C74B C75B -78.9(10) . . . . ?
C50 B1 C74B C79B 100.2(8) . . . . ?
C51 C50 C55 C54 2.6(9) . . . . ?
C51 C50 B1 C58 -138.9(6) . . . . ?
C51 C50 B1 C66A -34.2(9) . . . . ?
C51 C50 B1 C66B -9.6(10) . . . . ?
C51 C50 B1 C74A 95.2(8) . . . . ?
C51 C50 B1 C74B 106.4(8) . . . . ?
C51 C52 C53 C54 1.3(13) . . . . ?
C51 C52 C56 F1 53.5(16) . . . . ?
C51 C52 C56 F2 -67(2) . . . . ?
C51 C52 C56 F3 170.7(12) . . . . ?
C52 C53 C54 C55 -0.7(12) . . . . ?
C52 C53 C54 C57 178.2(8) . . . . ?
C53 C52 C56 F1 -127.9(13) . . . . ?
C53 C52 C56 F2 111.4(15) . . . . ?
C53 C52 C56 F3 -11(2) . . . . ?
C53 C54 C55 C50 -1.3(11) . . . . ?
C53 C54 C57 F4 -162.0(7) . . . . ?
C53 C54 C57 F5 -40.3(13) . . . . ?
C53 C54 C57 F6 80.7(9) . . . . ?
C55 C50 C51 C52 -2.0(10) . . . . ?
C55 C50 B1 C58 47.3(8) . . . . ?
C55 C50 B1 C66A 152.0(6) . . . . ?
C55 C50 B1 C66B 176.5(7) . . . . ?
C55 C50 B1 C74A -78.7(8) . . . . ?
C55 C50 B1 C74B -67.4(8) . . . . ?
C55 C54 C57 F4 16.8(11) . . . . ?
C55 C54 C57 F5 138.6(9) . . . . ?
C55 C54 C57 F6 -100.4(10) . . . . ?
C56 C52 C53 C54 -177.3(11) . . . . ?
C57 C54 C55 C50 179.8(7) . . . . ?
C58 C59 C60 C61 -0.7(12) . . . . ?
C58 C59 C60 C64 -174.5(7) . . . . ?
C58 B1 C66A C67A 79.9(7) . . . . ?
C58 B1 C66A C71A -96.7(7) . . . . ?
C58 B1 C66B C67B 70.1(10) . . . . ?
C58 B1 C66B C71B -105.5(13) . . . . ?
C58 B1 C74A C043 -35.9(13) . . . . ?
C58 B1 C74A C75A 150.6(9) . . . . ?
C58 B1 C74B C75B 162.9(8) . . . . ?
C58 B1 C74B C79B -18.1(10) . . . . ?
C59 C58 C63 C62 -2.1(10) . . . . ?
C59 C58 B1 C50 27.4(8) . . . . ?
C59 C58 B1 C66A -81.2(8) . . . . ?
C59 C58 B1 C66B -106.4(8) . . . . ?
C59 C58 B1 C74A 147.8(7) . . . . ?
C59 C58 B1 C74B 138.3(8) . . . . ?
C59 C60 C61 C62 -0.6(12) . . . . ?
C59 C60 C64 F7 54.4(10) . . . . ?
C59 C60 C64 F8 -61.8(11) . . . . ?
C59 C60 C64 F9 169.3(8) . . . . ?
C60 C61 C62 C63 0.5(12) . . . . ?
C60 C61 C62 C65 -179.2(9) . . . . ?
C61 C60 C64 F7 -119.5(9) . . . . ?
C61 C60 C64 F8 124.3(9) . . . . ?
C61 C60 C64 F9 -4.6(13) . . . . ?
C61 C62 C63 C58 0.9(12) . . . . ?
C61 C62 C65 F10 -59.0(12) . . . . ?
C61 C62 C65 F11 55.5(11) . . . . ?
C61 C62 C65 F12 170.0(9) . . . . ?
C63 C58 C59 C60 1.9(10) . . . . ?
C63 C58 B1 C50 -160.3(6) . . . . ?
C63 C58 B1 C66A 91.0(7) . . . . ?
C63 C58 B1 C66B 65.8(9) . . . . ?
C63 C58 B1 C74A -39.9(9) . . . . ?
C63 C58 B1 C74B -49.4(9) . . . . ?
C63 C62 C65 F10 121.3(9) . . . . ?
C63 C62 C65 F11 -124.2(8) . . . . ?
C63 C62 C65 F12 -9.7(15) . . . . ?
C64 C60 C61 C62 173.0(8) . . . . ?
C65 C62 C63 C58 -179.4(8) . . . . ?
B1 C50 C51 C52 -176.1(7) . . . . ?
B1 C50 C55 C54 176.9(6) . . . . ?
B1 C58 C59 C60 174.5(6) . . . . ?
B1 C58 C63 C62 -174.8(7) . . . . ?
B1 C66A C67A C68A -176.7(8) . . . . ?
B1 C66A C71A C70A 177.0(8) . . . . ?
B1 C66B C67B C68B -177.4(11) . . . . ?
B1 C66B C71B C70B 178.1(11) . . . . ?
B1 C74A C75A C76A 178.1(10) . . . . ?
B1 C74B C75B C76B 179.0(12) . . . . ?
B1 C74B C79B C78B -178.9(12) . . . . ?
C81 C82 C83 C84 -1.6(9) . . . . ?
C81 C82 C83 C87 -179.6(6) . . . . ?
C82 C81 C86 C85 -2.1(8) . . . . ?
C82 C81 B2 C89 -142.7(5) . . . . ?
C82 C81 B2 C97 96.9(6) . . . . ?
C82 C81 B2 C105 -20.8(7) . . . . ?
C82 C83 C84 C85 0.2(9) . . . . ?
C82 C83 C87 F25 -48.4(9) . . . . ?
C82 C83 C87 F26 67.8(9) . . . . ?
C82 C83 C87 F27 -172.9(6) . . . . ?
C83 C84 C85 C86 0.2(8) . . . . ?
C83 C84 C85 C88 -179.7(5) . . . . ?
C84 C83 C87 F25 133.5(7) . . . . ?
C84 C83 C87 F26 -110.2(7) . . . . ?
C84 C83 C87 F27 9.0(10) . . . . ?
C84 C85 C86 C81 0.8(8) . . . . ?
C84 C85 C88 F28 -6.3(8) . . . . ?
C84 C85 C88 F29 114.4(6) . . . . ?
C84 C85 C88 F30 -127.9(6) . . . . ?
C86 C81 C82 C83 2.4(8) . . . . ?
C86 C81 B2 C89 42.1(6) . . . . ?
C86 C81 B2 C97 -78.3(6) . . . . ?
C86 C81 B2 C105 163.9(5) . . . . ?
C86 C85 C88 F28 173.8(5) . . . . ?
C86 C85 C88 F29 -65.5(7) . . . . ?
C86 C85 C88 F30 52.2(8) . . . . ?
C87 C83 C84 C85 178.2(6) . . . . ?
C88 C85 C86 C81 -179.3(5) . . . . ?
C89 C90 C91 C92 1.1(8) . . . . ?
C89 C90 C91 C95 179.7(5) . . . . ?
C90 C89 C94 C93 -0.2(7) . . . . ?
C90 C89 B2 C81 42.1(6) . . . . ?
C90 C89 B2 C97 162.5(4) . . . . ?
C90 C89 B2 C105 -78.9(6) . . . . ?
C90 C91 C92 C93 -0.5(7) . . . . ?
C90 C91 C95 F31 53.3(7) . . . . ?
C90 C91 C95 F32 -64.9(6) . . . . ?
C90 C91 C95 F33 174.0(5) . . . . ?
C91 C92 C93 C94 -0.4(7) . . . . ?
C91 C92 C93 C96 179.4(4) . . . . ?
C92 C91 C95 F31 -128.2(5) . . . . ?
C92 C91 C95 F32 113.7(6) . . . . ?
C92 C91 C95 F33 -7.4(8) . . . . ?
C92 C93 C94 C89 0.8(7) . . . . ?
C92 C93 C96 F34 -125.9(6) . . . . ?
C92 C93 C96 F35 113.1(6) . . . . ?
C92 C93 C96 F36 -1.7(7) . . . . ?
C94 C89 C90 C91 -0.7(7) . . . . ?
C94 C89 B2 C81 -138.1(5) . . . . ?
C94 C89 B2 C97 -17.8(6) . . . . ?
C94 C89 B2 C105 100.8(5) . . . . ?
C94 C93 C96 F34 53.8(7) . . . . ?
C94 C93 C96 F35 -67.1(7) . . . . ?
C94 C93 C96 F36 178.0(5) . . . . ?
C95 C91 C92 C93 -179.1(5) . . . . ?
C96 C93 C94 C89 -179.0(4) . . . . ?
C97 C98 C99 C100 -1.6(8) . . . . ?
C97 C98 C99 C103 -177.7(5) . . . . ?
C98 C97 C102 C101 0.8(8) . . . . ?
C98 C97 B2 C81 14.9(7) . . . . ?
C98 C97 B2 C89 -105.7(6) . . . . ?
C98 C97 B2 C105 133.8(5) . . . . ?
C98 C99 C100 C101 0.2(8) . . . . ?
C98 C99 C103 F37 80.2(6) . . . . ?
C98 C99 C103 F38 -37.2(7) . . . . ?
C98 C99 C103 F39 -160.1(5) . . . . ?
C99 C100 C101 C102 1.6(9) . . . . ?
C99 C100 C101 C104 -175.0(6) . . . . ?
C100 C99 C103 F37 -96.0(6) . . . . ?
C100 C99 C103 F38 146.6(5) . . . . ?
C100 C99 C103 F39 23.7(7) . . . . ?
C100 C101 C102 C97 -2.2(9) . . . . ?
C100 C101 C104 F40 8.2(10) . . . . ?
C100 C101 C104 F41 -115.7(7) . . . . ?
C100 C101 C104 F42 127.2(7) . . . . ?
C102 C97 C98 C99 1.1(8) . . . . ?
C102 C97 B2 C81 -167.0(5) . . . . ?
C102 C97 B2 C89 72.4(6) . . . . ?
C102 C97 B2 C105 -48.1(7) . . . . ?
C102 C101 C104 F40 -168.5(6) . . . . ?
C102 C101 C104 F41 67.6(8) . . . . ?
C102 C101 C104 F42 -49.5(9) . . . . ?
C103 C99 C100 C101 176.3(5) . . . . ?
C104 C101 C102 C97 174.5(6) . . . . ?
C105 C106 C107 C108 -0.3(10) . . . . ?
C105 C106 C107 C111 179.6(6) . . . . ?
C106 C105 C110 C109 2.3(9) . . . . ?
C106 C105 B2 C81 -104.2(6) . . . . ?
C106 C105 B2 C89 17.1(8) . . . . ?
C106 C105 B2 C97 136.9(6) . . . . ?
C106 C107 C108 C109 0.2(11) . . . . ?
C106 C107 C111 F43 61.7(9) . . . . ?
C106 C107 C111 F44 -55.9(9) . . . . ?
C106 C107 C111 F45 -179.4(7) . . . . ?
C107 C108 C109 C110 1.2(11) . . . . ?
C107 C108 C109 C112 178.6(7) . . . . ?
C108 C107 C111 F43 -118.4(8) . . . . ?
C108 C107 C111 F44 124.0(8) . . . . ?
C108 C107 C111 F45 0.5(11) . . . . ?
C108 C109 C110 C105 -2.6(11) . . . . ?
C108 C109 C112 F46B 126.9(15) . . . . ?
C108 C109 C112 F47B 13(2) . . . . ?
C108 C109 C112 F48B -124.6(17) . . . . ?
C108 C109 C112 F46A 151.1(14) . . . . ?
C108 C109 C112 F47A 27.4(17) . . . . ?
C108 C109 C112 F48A -83.5(13) . . . . ?
C110 C105 C106 C107 -0.9(9) . . . . ?
C110 C105 B2 C81 74.0(6) . . . . ?
C110 C105 B2 C89 -164.7(5) . . . . ?
C110 C105 B2 C97 -44.9(7) . . . . ?
C110 C109 C112 F46B -55.7(14) . . . . ?
C110 C109 C112 F47B -170(2) . . . . ?
C110 C109 C112 F48B 52.8(18) . . . . ?
C110 C109 C112 F46A -31.5(15) . . . . ?
C110 C109 C112 F47A -155.2(15) . . . . ?
C110 C109 C112 F48A 93.9(12) . . . . ?
C111 C107 C108 C109 -179.7(7) . . . . ?
C112 C109 C110 C105 -180.0(6) . . . . ?
B2 C81 C82 C83 -173.0(5) . . . . ?
B2 C81 C86 C85 173.6(5) . . . . ?
B2 C89 C90 C91 179.1(4) . . . . ?
B2 C89 C94 C93 180.0(4) . . . . ?
B2 C97 C98 C99 179.3(5) . . . . ?
B2 C97 C102 C101 -177.5(5) . . . . ?
B2 C105 C106 C107 177.4(6) . . . . ?
B2 C105 C110 C109 -176.1(6) . . . . ?
O1 C39 C40 C41 179.6(4) . . . . ?
O1 C39 C40 C45 0.9(7) . . . . ?
C39 C40 C41 C39 0.5(7) . . . 5_675 ?
C39 C40 C41 C42 179.5(4) . . . . ?
C39 C40 C45 C44 179.5(4) . . . . ?
C39 C41 C42 C43 -179.0(5) 5_675 . . . ?
C40 C41 C42 C43 1.9(7) . . . . ?
C41 C39 C40 C41 -0.4(7) 5_675 . . . ?
C41 C39 C40 C45 -179.1(4) 5_675 . . . ?
C41 C40 C45 C44 0.8(7) . . . . ?
C41 C42 C43 C44 -1.0(8) . . . . ?
C41 C42 C43 C49 178.6(5) . . . . ?
C42 C43 C44 C45 0.0(7) . . . . ?
C42 C43 C44 C46 179.3(5) . . . . ?
C42 C43 C49 C48 -178.3(6) . . . . ?
C43 C44 C45 C40 0.1(8) . . . . ?
C43 C44 C46 C47 -1.5(8) . . . . ?
C44 C43 C49 C48 1.3(9) . . . . ?
C44 C46 C47 C48 2.3(10) . . . . ?
C45 C40 C41 C39 179.2(4) . . . 5_675 ?
C45 C40 C41 C42 -1.8(7) . . . . ?
C45 C44 C46 C47 177.8(6) . . . . ?
C46 C44 C45 C40 -179.2(5) . . . . ?
C46 C47 C48 C49 -1.3(11) . . . . ?
C47 C48 C49 C43 -0.5(11) . . . . ?
C49 C43 C44 C45 -179.6(5) . . . . ?
C49 C43 C44 C46 -0.3(8) . . . . ?
N0AA C8B C9B C10B -0.3(3) . . . . ?
N2A C8A C9A C10A 0.03(11) . . . . ?
C8A N2A C12A C13 -156.5(11) . . . . ?
C8A N2A C12A C11A -0.1(4) . . . . ?
C8A C9A C10A C11A 0.1(4) . . . . ?
C8B N0AA C12B C13 136.6(15) . . . . ?
C8B N0AA C12B C11B -0.5(6) . . . . ?
C8B C9B C10B C11B 0.8(6) . . . . ?
C9A C10A C11A C12A -0.2(7) . . . . ?
C9B C10B C11B C12B -1.2(8) . . . . ?
C10A C11A C12A C13 156.6(11) . . . . ?
C10A C11A C12A N2A 0.3(7) . . . . ?
C10B C11B C12B C13 -135.2(16) . . . . ?
C10B C11B C12B N0AA 1.1(9) . . . . ?
C12A N2A C8A C7 -171.3(7) . . . . ?
C12A N2A C8A C9A -0.01(16) . . . . ?
C12B N0AA C8B C7 152.6(13) . . . . ?
C12B N0AA C8B C9B 0.1(3) . . . . ?
C043 C74A C75A C76A 4.1(17) . . . . ?
C043 C78A C80A F22A 19.1(17) . . . . ?
C043 C78A C80A F23A -101.7(14) . . . . ?
C043 C78A C80A F24A 138.3(12) . . . . ?
C66A C67A C68A C69A 0.0(3) . . . . ?
C66A C67A C68A C72A 175.2(11) . . . . ?
C66B C67B C68B C69B -0.7(18) . . . . ?
C66B C67B C68B C72B 170.5(16) . . . . ?
C67A C66A C71A C70A 0.3(6) . . . . ?
C67A C68A C69A C70A 0.0(6) . . . . ?
C67A C68A C72A F13A 17.8(16) . . . . ?
C67A C68A C72A F14A 135.1(10) . . . . ?
C67A C68A C72A F15A -106.8(13) . . . . ?
C67B C66B C71B C70B 2.5(18) . . . . ?
C67B C68B C69B C70B 1(2) . . . . ?
C67B C68B C72B F13B 15(2) . . . . ?
C67B C68B C72B F14B 134.9(13) . . . . ?
C67B C68B C72B F15B -105.3(16) . . . . ?
C68A C69A C70A C71A 0.2(9) . . . . ?
C68A C69A C70A C73A 177.9(11) . . . . ?
C68B C69B C70B C71B 0(2) . . . . ?
C68B C69B C70B C73B -176.0(14) . . . . ?
C69A C68A C72A F13A -167.2(11) . . . . ?
C69A C68A C72A F14A -49.9(14) . . . . ?
C69A C68A C72A F15A 68.3(15) . . . . ?
C69A C70A C71A C66A -0.3(8) . . . . ?
C69A C70A C73A F16A 168.1(9) . . . . ?
C69A C70A C73A F17A 47.2(13) . . . . ?
C69A C70A C73A F18A -72.6(12) . . . . ?
C69B C68B C72B F13B -172.9(14) . . . . ?
C69B C68B C72B F14B -52.8(19) . . . . ?
C69B C68B C72B F15B 67.0(18) . . . . ?
C69B C70B C71B C66B -2(2) . . . . ?
C69B C70B C73B F16B 118.3(15) . . . . ?
C69B C70B C73B F17B -3.1(19) . . . . ?
C69B C70B C73B F18B -123.5(14) . . . . ?
C71A C66A C67A C68A -0.1(3) . . . . ?
C71A C70A C73A F16A -14.3(15) . . . . ?
C71A C70A C73A F17A -135.2(11) . . . . ?
C71A C70A C73A F18A 105.0(12) . . . . ?
C71B C66B C67B C68B -1.2(13) . . . . ?
C71B C70B C73B F16B -58.0(17) . . . . ?
C71B C70B C73B F17B -179.4(12) . . . . ?
C71B C70B C73B F18B 60.1(16) . . . . ?
C72A C68A C69A C70A -174.9(12) . . . . ?
C72B C68B C69B C70B -170.7(15) . . . . ?
C73A C70A C71A C66A -177.9(11) . . . . ?
C73B C70B C71B C66B 174.1(12) . . . . ?
C74A C043 C78A C77A -1(2) . . . . ?
C74A C043 C78A C80A 177.1(11) . . . . ?
C74A C75A C76A C77A -4.9(19) . . . . ?
C74A C75A C76A C79A 175.3(11) . . . . ?
C74B C75B C76B C77B 0.0(3) . . . . ?
C74B C75B C76B C80B 179.6(13) . . . . ?
C75A C76A C77A C78A 2.3(19) . . . . ?
C75A C76A C79A F19A -60.4(14) . . . . ?
C75A C76A C79A F20A 59.6(14) . . . . ?
C75A C76A C79A F21A 178.0(10) . . . . ?
C75B C74B C79B C78B 0.2(6) . . . . ?
C75B C76B C77B C78B 0.0(6) . . . . ?
C75B C76B C80B F19B -21.3(15) . . . . ?
C75B C76B C80B F20B 95.9(13) . . . . ?
C75B C76B C80B F21B -141.1(11) . . . . ?
C76A C77A C78A C043 1(2) . . . . ?
C76A C77A C78A C80A -177.8(11) . . . . ?
C76B C77B C78B C79B 0.1(9) . . . . ?
C76B C77B C78B C81B -179.6(12) . . . . ?
C77A C76A C79A F19A 119.9(13) . . . . ?
C77A C76A C79A F20A -120.1(12) . . . . ?
C77A C76A C79A F21A -1.8(16) . . . . ?
C77A C78A C80A F22A -162.3(12) . . . . ?
C77A C78A C80A F23A 76.9(15) . . . . ?
C77A C78A C80A F24A -43.0(16) . . . . ?
C77B C76B C80B F19B 158.3(10) . . . . ?
C77B C76B C80B F20B -84.5(12) . . . . ?
C77B C76B C80B F21B 38.5(14) . . . . ?
C77B C78B C79B C74B -0.2(9) . . . . ?
C77B C78B C81B F22B 85.0(13) . . . . ?
C77B C78B C81B F23B -32.1(15) . . . . ?
C77B C78B C81B F24B -154.7(10) . . . . ?
C78A C043 C74A B1 -174.7(11) . . . . ?
C78A C043 C74A C75A -1.0(17) . . . . ?
C79A C76A C77A C78A -177.9(11) . . . . ?
C79B C74B C75B C76B -0.1(3) . . . . ?
C79B C78B C81B F22B -94.8(12) . . . . ?
C79B C78B C81B F23B 148.2(10) . . . . ?
C79B C78B C81B F24B 25.6(14) . . . . ?
C80B C76B C77B C78B -179.7(12) . . . . ?
C81B C78B C79B C74B 179.5(12) . . . . ?

loop_
_exptl_oxdiff_crystal_face_indexfrac_h
_exptl_oxdiff_crystal_face_indexfrac_k
_exptl_oxdiff_crystal_face_indexfrac_l
_exptl_oxdiff_crystal_face_x
_exptl_oxdiff_crystal_face_y
_exptl_oxdiff_crystal_face_z
9.2542 8.6472 -0.5328 -0.2887 0.5279 0.7987
-8.1776 8.4602 9.9287 -0.4659 0.8559 0.2245
-10.2909 -8.5128 1.2404 0.2716 -0.4964 -0.8245
8.5317 -8.4096 -10.1138 0.4674 -0.8587 -0.2101
-0.0001 0.0004 -0.9998 0.0366 0.0070 0.0042
0.0001 -0.0004 0.9998 -0.0366 -0.0070 -0.0042
